data_4117708
loop_
_publ_author_name
_publ_author_address
'Boris Kosog'
;
        Department of Chemistry and Pharmacy
        Inorganic Chemistry
        Universit\"at Erlangen-N\"urnberg
        Egerlandstr. 1
        D-91058 Erlangen
        Bundesrepublik Deutschland
;
'Henry S. La Pierre'
;
        Department of Chemistry and Pharmacy
        Inorganic Chemistry
        Universit\"at Erlangen-N\"urnberg
        Egerlandstr. 1
        D-91058 Erlangen
        Bundesrepublik Deutschland
;
'Frank W. Heinemann'
;
        Department of Chemistry and Pharmacy
        Inorganic Chemistry
        Universit\"at Erlangen-N\"urnberg
        Egerlandstr. 1
        D-91058 Erlangen
        Bundesrepublik Deutschland
;
'Stephen T. Liddle'
;
        School of Chemistry
        University of Nottingham
        University Park
        Nottingham, NG7 2RD
        United Kingdom
;
'Karsten Meyer'
;
        Department of Chemistry and Pharmacy
        Inorganic Chemistry
        Universit\"at Erlangen-N\"urnberg
        Egerlandstr. 1
        D-91058 Erlangen
        Bundesrepublik Deutschland
;

_publ_contact_author
; 
        Prof. Dr. K. Meyer 
        Department of Chemistry and Pharmacy
        Inorganic Chemistry
        Universit\"at Erlangen-N\"urnberg 
        Egerlandstr. 1 
        D-91058 Erlangen 
        Bundesrepublik Deutschland 
;
_publ_contact_author_email Karsten.Meyer@chemie.uni-erlangen.de
_publ_contact_author_fax '049 9131 852-7367'
_publ_contact_author_phone '049 9131 852-7360'
_publ_section_title
;
 Synthesis of Uranium(VI) Terminal Oxo Complexes: Molecular Geometry
 Driven by the Inverse Trans-Influence
;
_journal_name_full 'Journal of the American Chemical Society'
_journal_page_first 5284
_journal_page_last 5289
_journal_paper_doi 10.1021/ja211618v
_journal_volume 134
_journal_year 2012
_chemical_absolute_configuration ad
_chemical_formula_moiety 'C51 H78 N3 O4 U, F6 Sb, 3.5(C6 H6)'
_chemical_formula_sum 'C72 H99 F6 N3 O4 Sb U'
_chemical_formula_weight 1544.32
_chemical_name_systematic
; 
 ? 
;
_space_group_IT_number 9
_symmetry_cell_setting monoclinic
_symmetry_space_group_name_Hall 'C -2yc'
_symmetry_space_group_name_H-M 'C 1 c 1'
_atom_sites_solution_hydrogens geom
_atom_sites_solution_primary direct
_atom_sites_solution_secondary difmap
_audit_creation_method SHELXL-97
_cell_angle_alpha 90.00
_cell_angle_beta 122.80(3)
_cell_angle_gamma 90.00
_cell_formula_units_Z 8
_cell_length_a 23.190(5)
_cell_length_b 38.864(8)
_cell_length_c 18.569(4)
_cell_measurement_reflns_used 127
_cell_measurement_temperature 100(2)
_cell_measurement_theta_max 20.00
_cell_measurement_theta_min 6.00
_cell_volume 14067(7)
_computing_cell_refinement 'EVALCCD (Duisenberg, 2003)'
_computing_data_collection 'COLLECT (Bruker-Nonius, 2002)'
_computing_data_reduction 'EVALCCD (Duisenberg, 2003)'
_computing_molecular_graphics 'SHELXTL 6.12 (Bruker AXS, 2002)'
_computing_publication_material 'SHELXTL 6.12 (Bruker AXS, 2002)'
_computing_structure_refinement 'SHELXTL 6.12 (Bruker AXS, 2002)'
_computing_structure_solution 'SHELXTL 6.12 (Bruker AXS, 2002)'
_diffrn_ambient_temperature 100(2)
_diffrn_detector_area_resol_mean 9
_diffrn_measured_fraction_theta_full 0.979
_diffrn_measured_fraction_theta_max 0.950
_diffrn_measurement_device_type 'Bruker-Nonius KappaCCD'
_diffrn_measurement_method
;
 \f- and \w-rotations with 1.70 \% and 310 sec per frame
;
_diffrn_radiation_monochromator graphite
_diffrn_radiation_source 'fine-focus sealed tube'
_diffrn_radiation_type MoK\a
_diffrn_radiation_wavelength 0.71073
_diffrn_reflns_av_R_equivalents 0.0456
_diffrn_reflns_av_sigmaI/netI 0.0774
_diffrn_reflns_limit_h_max 26
_diffrn_reflns_limit_h_min -29
_diffrn_reflns_limit_k_max 49
_diffrn_reflns_limit_k_min -49
_diffrn_reflns_limit_l_max 23
_diffrn_reflns_limit_l_min -18
_diffrn_reflns_number 52265
_diffrn_reflns_theta_full 25.00
_diffrn_reflns_theta_max 27.10
_diffrn_reflns_theta_min 2.96
_exptl_absorpt_coefficient_mu 2.747
_exptl_absorpt_correction_T_max 0.803
_exptl_absorpt_correction_T_min 0.482
_exptl_absorpt_correction_type multi-scan
_exptl_absorpt_process_details 'SADABS, Bruker-AXS, 2002'
_exptl_crystal_colour black
_exptl_crystal_density_diffrn 1.458
_exptl_crystal_description prism
_exptl_crystal_F_000 6248
_exptl_crystal_size_max 0.16
_exptl_crystal_size_mid 0.12
_exptl_crystal_size_min 0.08
_refine_diff_density_max 1.374
_refine_diff_density_min -1.316
_refine_diff_density_rms 0.171
_refine_ls_abs_structure_details
;
 Flack H D (1983), Acta Cryst. A39, 876-881
 10717 Friedel pairs used in the refinement of Flack parameter
;
_refine_ls_abs_structure_Flack 0.309(4)
_refine_ls_extinction_method none
_refine_ls_goodness_of_fit_ref 1.083
_refine_ls_hydrogen_treatment constr
_refine_ls_matrix_type fullcycle
_refine_ls_number_parameters 1582
_refine_ls_number_reflns 25447
_refine_ls_number_restraints 440
_refine_ls_restrained_S_all 1.088
_refine_ls_R_factor_all 0.0690
_refine_ls_R_factor_gt 0.0422
_refine_ls_shift/su_max 0.001
_refine_ls_shift/su_mean 0.000
_refine_ls_structure_factor_coef Fsqd
_refine_ls_weighting_details 'calc w=1/[\s^2^(Fo^2^)+(0.0405P)^2^+14.8726P] where P=(Fo^2^+2Fc^2^)/3'
_refine_ls_weighting_scheme calc
_refine_ls_wR_factor_gt 0.0889
_refine_ls_wR_factor_ref 0.0984
_reflns_number_gt 19879
_reflns_number_total 25447
_reflns_threshold_expression >2sigma(I)
_cod_data_source_file ja211618v_si_002.cif
_cod_data_source_block bk1017
_cod_depositor_comments
;
The following automatic conversions were performed:
data name '_publ_author_addres' replaced with '_publ_author_address'
as specified in the replacement file
'/home/antanas/src/cod-tools/trunk/data/replacement-values/replacement_tags.lst'.

Automatic conversion script
Id: cif_correct_tags 5005 2017-03-03 11:38:54Z antanas 
;
_cod_original_sg_symbol_Hall C-2yc
_cod_database_code 4117708

loop_
_symmetry_equiv_pos_as_xyz
'x, y, z'
'x, -y, z+1/2'
'x+1/2, y+1/2, z'
'x+1/2, -y+1/2, z+1/2'

loop_
_atom_site_label
_atom_site_type_symbol
_atom_site_fract_x
_atom_site_fract_y
_atom_site_fract_z
_atom_site_U_iso_or_equiv
_atom_site_adp_type
_atom_site_occupancy
_atom_site_symmetry_multiplicity
_atom_site_calc_flag
_atom_site_refinement_flags
_atom_site_disorder_assembly
_atom_site_disorder_group
U1 U 0.810885(10) 0.106595(7) 0.837098(13) 0.01593(8) Uani 1 1 d . . .
O1 O 0.7351(3) 0.08867(14) 0.7102(3) 0.0194(13) Uani 1 1 d . . .
O2 O 0.7556(3) 0.07572(13) 0.8689(3) 0.0203(13) Uani 1 1 d . . .
O3 O 0.8993(3) 0.08881(14) 0.9488(4) 0.0187(14) Uani 1 1 d . . .
O4 O 0.8625(3) 0.11055(13) 0.7897(4) 0.0258(16) Uani 1 1 d . . .
N1 N 0.7457(3) 0.16137(17) 0.7626(4) 0.0214(16) Uani 1 1 d . . .
N2 N 0.7848(3) 0.14234(15) 0.9374(4) 0.0185(15) Uani 1 1 d . . .
N3 N 0.8934(3) 0.15859(16) 0.9109(4) 0.0188(15) Uani 1 1 d . . .
C1 C 0.7158(4) 0.17981(18) 0.8075(5) 0.0214(19) Uani 1 1 d . . .
H1A H 0.7437 0.2004 0.8373 0.026 Uiso 1 1 calc R . .
H1B H 0.6686 0.1875 0.7644 0.026 Uiso 1 1 calc R . .
C2 C 0.7145(4) 0.15643(19) 0.8721(5) 0.0236(19) Uani 1 1 d . . .
H2A H 0.6968 0.1695 0.9021 0.028 Uiso 1 1 calc R . .
H2B H 0.6827 0.1370 0.8414 0.028 Uiso 1 1 calc R . .
C3 C 0.8346(4) 0.17085(18) 0.9870(5) 0.0193(18) Uani 1 1 d . . .
H3A H 0.8425 0.1721 1.0450 0.023 Uiso 1 1 calc R . .
H3B H 0.8146 0.1930 0.9578 0.023 Uiso 1 1 calc R . .
C4 C 0.9020(4) 0.1653(2) 0.9948(5) 0.0235(19) Uani 1 1 d . . .
H4B H 0.9312 0.1859 1.0210 0.028 Uiso 1 1 calc R . .
H4C H 0.9260 0.1455 1.0333 0.028 Uiso 1 1 calc R . .
C5 C 0.8644(4) 0.18951(19) 0.8523(5) 0.0208(18) Uani 1 1 d . . .
H5A H 0.9005 0.1989 0.8448 0.025 Uiso 1 1 calc R . .
H5B H 0.8536 0.2074 0.8812 0.025 Uiso 1 1 calc R . .
C6 C 0.8003(4) 0.18313(18) 0.7638(5) 0.0223(19) Uani 1 1 d . . .
H6A H 0.7800 0.2056 0.7372 0.027 Uiso 1 1 calc R . .
H6B H 0.8142 0.1718 0.7278 0.027 Uiso 1 1 calc R . .
C7 C 0.6866(4) 0.1550(2) 0.6733(5) 0.0209(19) Uani 1 1 d . . .
H7A H 0.6670 0.1776 0.6463 0.025 Uiso 1 1 calc R . .
H7B H 0.6508 0.1425 0.6765 0.025 Uiso 1 1 calc R . .
C8 C 0.7012(4) 0.1349(2) 0.6142(6) 0.025(2) Uani 1 1 d . . .
C9 C 0.7260(4) 0.1014(2) 0.6351(5) 0.022(2) Uani 1 1 d . . .
C10 C 0.7395(4) 0.08172(19) 0.5822(5) 0.0184(18) Uani 1 1 d . . .
C11 C 0.7208(4) 0.0978(2) 0.5045(6) 0.030(2) Uani 1 1 d . . .
H11A H 0.7280 0.0851 0.4662 0.036 Uiso 1 1 calc R . .
C12 C 0.6925(4) 0.1307(2) 0.4789(6) 0.031(2) Uani 1 1 d . . .
C13 C 0.6848(4) 0.1493(2) 0.5366(5) 0.0220(18) Uani 1 1 d . . .
H13A H 0.6681 0.1723 0.5231 0.026 Uiso 1 1 calc R . .
C14 C 0.7641(4) 0.0443(2) 0.6017(5) 0.024(2) Uani 1 1 d . . .
C15 C 0.7816(5) 0.0301(2) 0.5400(6) 0.042(3) Uani 1 1 d . . .
H15A H 0.7424 0.0332 0.4811 0.063 Uiso 1 1 calc R . .
H15B H 0.7921 0.0055 0.5512 0.063 Uiso 1 1 calc R . .
H15C H 0.8215 0.0423 0.5477 0.063 Uiso 1 1 calc R . .
C16 C 0.8281(4) 0.0391(2) 0.6925(5) 0.033(2) Uani 1 1 d . . .
H16A H 0.8628 0.0563 0.7033 0.050 Uiso 1 1 calc R . .
H16B H 0.8467 0.0160 0.6973 0.050 Uiso 1 1 calc R . .
H16C H 0.8153 0.0418 0.7347 0.050 Uiso 1 1 calc R . .
C17 C 0.7069(5) 0.0217(2) 0.5945(7) 0.037(2) Uani 1 1 d . . .
H17A H 0.6655 0.0240 0.5369 0.055 Uiso 1 1 calc R . .
H17B H 0.6969 0.0291 0.6371 0.055 Uiso 1 1 calc R . .
H17C H 0.7217 -0.0024 0.6048 0.055 Uiso 1 1 calc R . .
C18 C 0.6701(4) 0.1448(2) 0.3892(5) 0.033(2) Uani 1 1 d . . .
C19 C 0.6175(5) 0.1738(3) 0.3622(6) 0.058(3) Uani 1 1 d . . .
H19A H 0.5999 0.1804 0.3029 0.087 Uiso 1 1 calc R . .
H19B H 0.6394 0.1937 0.3998 0.087 Uiso 1 1 calc R . .
H19C H 0.5795 0.1658 0.3667 0.087 Uiso 1 1 calc R . .
C20 C 0.6379(8) 0.1168(3) 0.3222(9) 0.087(4) Uani 1 1 d U . .
H20A H 0.6724 0.0992 0.3346 0.130 Uiso 1 1 calc R . .
H20B H 0.6207 0.1267 0.2655 0.130 Uiso 1 1 calc R . .
H20C H 0.5998 0.1064 0.3230 0.130 Uiso 1 1 calc R . .
C21 C 0.7313(5) 0.1606(3) 0.3932(7) 0.054(3) Uani 1 1 d . . .
H21A H 0.7641 0.1425 0.4026 0.081 Uiso 1 1 calc R . .
H21B H 0.7534 0.1772 0.4404 0.081 Uiso 1 1 calc R . .
H21C H 0.7161 0.1724 0.3390 0.081 Uiso 1 1 calc R . .
C22 C 0.7832(4) 0.11967(19) 1.0031(5) 0.0195(18) Uani 1 1 d . . .
H22A H 0.7796 0.1347 1.0437 0.023 Uiso 1 1 calc R . .
H22B H 0.8273 0.1071 1.0363 0.023 Uiso 1 1 calc R . .
C23 C 0.7247(4) 0.09344(18) 0.9658(5) 0.021(2) Uani 1 1 d . . .
C24 C 0.7151(4) 0.07026(18) 0.9018(5) 0.0181(18) Uani 1 1 d . . .
C25 C 0.6655(4) 0.04343(19) 0.8722(5) 0.0217(19) Uani 1 1 d . . .
C26 C 0.6262(4) 0.0434(2) 0.9081(5) 0.0212(18) Uani 1 1 d . . .
H26A H 0.5926 0.0258 0.8897 0.025 Uiso 1 1 calc R . .
C27 C 0.6312(4) 0.06646(19) 0.9680(5) 0.0192(18) Uani 1 1 d . . .
C28 C 0.6826(4) 0.0919(2) 0.9965(5) 0.0241(19) Uani 1 1 d . . .
H28A H 0.6881 0.1083 1.0378 0.029 Uiso 1 1 calc R . .
C29 C 0.6549(4) 0.01863(19) 0.8026(5) 0.0235(19) Uani 1 1 d . . .
C30 C 0.6091(4) -0.01257(19) 0.7945(5) 0.0248(19) Uani 1 1 d . . .
H30A H 0.6296 -0.0240 0.8502 0.037 Uiso 1 1 calc R . .
H30B H 0.6061 -0.0289 0.7524 0.037 Uiso 1 1 calc R . .
H30C H 0.5631 -0.0044 0.7757 0.037 Uiso 1 1 calc R . .
C31 C 0.6177(4) 0.0382(2) 0.7164(5) 0.0231(19) Uani 1 1 d . . .
H31A H 0.6471 0.0568 0.7187 0.035 Uiso 1 1 calc R . .
H31B H 0.5747 0.0480 0.7058 0.035 Uiso 1 1 calc R . .
H31C H 0.6075 0.0223 0.6699 0.035 Uiso 1 1 calc R . .
C32 C 0.7224(4) 0.0030(2) 0.8181(5) 0.027(2) Uani 1 1 d . . .
H32A H 0.7474 -0.0085 0.8740 0.040 Uiso 1 1 calc R . .
H32B H 0.7509 0.0214 0.8171 0.040 Uiso 1 1 calc R . .
H32C H 0.7115 -0.0137 0.7730 0.040 Uiso 1 1 calc R . .
C33 C 0.5814(4) 0.0667(2) 0.9999(5) 0.0232(18) Uani 1 1 d . . .
C34 C 0.6205(5) 0.0715(3) 1.0966(6) 0.043(3) Uani 1 1 d . . .
H34A H 0.5891 0.0684 1.1161 0.065 Uiso 1 1 calc R . .
H34B H 0.6401 0.0947 1.1113 0.065 Uiso 1 1 calc R . .
H34C H 0.6575 0.0545 1.1245 0.065 Uiso 1 1 calc R . .
C35 C 0.5399(4) 0.0336(2) 0.9760(6) 0.041(2) Uani 1 1 d . . .
H35A H 0.5115 0.0338 1.0003 0.062 Uiso 1 1 calc R . .
H35B H 0.5711 0.0138 0.9988 0.062 Uiso 1 1 calc R . .
H35C H 0.5103 0.0317 0.9135 0.062 Uiso 1 1 calc R . .
C36 C 0.5316(5) 0.0964(3) 0.9567(7) 0.043(3) Uani 1 1 d . . .
H36A H 0.5015 0.0979 0.9785 0.065 Uiso 1 1 calc R . .
H36B H 0.5039 0.0926 0.8947 0.065 Uiso 1 1 calc R . .
H36C H 0.5574 0.1180 0.9692 0.065 Uiso 1 1 calc R . .
C37 C 0.9628(4) 0.15028(19) 0.9275(5) 0.0211(19) Uani 1 1 d . . .
H37A H 0.9922 0.1709 0.9531 0.025 Uiso 1 1 calc R . .
H37B H 0.9575 0.1461 0.8717 0.025 Uiso 1 1 calc R . .
C38 C 1.0001(4) 0.1199(2) 0.9850(6) 0.022(2) Uani 1 1 d . . .
C39 C 0.9695(4) 0.0901(2) 0.9919(6) 0.017(2) Uani 1 1 d . . .
C40 C 1.0062(4) 0.0616(2) 1.0419(6) 0.019(2) Uani 1 1 d . . .
C41 C 1.0781(4) 0.0640(2) 1.0871(6) 0.025(2) Uani 1 1 d . . .
H41A H 1.1050 0.0449 1.1201 0.030 Uiso 1 1 calc R . .
C42 C 1.1115(4) 0.0937(2) 1.0851(5) 0.024(2) Uani 1 1 d . . .
C43 C 1.0720(4) 0.1209(2) 1.0331(5) 0.025(2) Uani 1 1 d . . .
H43A H 1.0945 0.1408 1.0299 0.029 Uiso 1 1 calc R . .
C44 C 0.9716(4) 0.0297(2) 1.0480(6) 0.0195(19) Uani 1 1 d . . .
C45 C 1.0226(4) 0.0019(2) 1.1084(6) 0.028(2) Uani 1 1 d . . .
H45A H 1.0489 -0.0067 1.0850 0.043 Uiso 1 1 calc R . .
H45B H 0.9973 -0.0171 1.1135 0.043 Uiso 1 1 calc R . .
H45C H 1.0541 0.0120 1.1651 0.043 Uiso 1 1 calc R . .
C46 C 0.9260(5) 0.0125(2) 0.9607(6) 0.038(3) Uani 1 1 d . . .
H46A H 0.9541 0.0054 0.9385 0.057 Uiso 1 1 calc R . .
H46B H 0.8909 0.0288 0.9208 0.057 Uiso 1 1 calc R . .
H46C H 0.9039 -0.0078 0.9668 0.057 Uiso 1 1 calc R . .
C47 C 0.9273(5) 0.0395(2) 1.0855(6) 0.031(2) Uani 1 1 d . . .
H47A H 0.9550 0.0531 1.1378 0.046 Uiso 1 1 calc R . .
H47B H 0.9116 0.0185 1.0990 0.046 Uiso 1 1 calc R . .
H47C H 0.8874 0.0530 1.0432 0.046 Uiso 1 1 calc R . .
C48 C 1.1919(4) 0.0950(2) 1.1426(6) 0.029(2) Uani 1 1 d . . .
C49 C 1.2202(4) 0.06455(19) 1.1155(5) 0.0220(18) Uani 1 1 d U . .
H49A H 1.2705 0.0648 1.1506 0.033 Uiso 1 1 calc R . .
H49B H 1.2044 0.0671 1.0549 0.033 Uiso 1 1 calc R . .
H49C H 1.2035 0.0427 1.1238 0.033 Uiso 1 1 calc R . .
C50 C 1.2150(5) 0.0907(3) 1.2342(5) 0.036(2) Uani 1 1 d U . .
H50A H 1.2000 0.1106 1.2525 0.053 Uiso 1 1 calc R . .
H50B H 1.2651 0.0891 1.2696 0.053 Uiso 1 1 calc R . .
H50C H 1.1950 0.0697 1.2408 0.053 Uiso 1 1 calc R . .
C51 C 1.2201(5) 0.1284(2) 1.1303(7) 0.046(3) Uani 1 1 d . . .
H51A H 1.2016 0.1480 1.1449 0.070 Uiso 1 1 calc R . .
H51B H 1.2065 0.1303 1.0705 0.070 Uiso 1 1 calc R . .
H51C H 1.2703 0.1284 1.1678 0.070 Uiso 1 1 calc R . .
U2 U 0.237825(11) 0.107029(7) 0.600144(14) 0.01835(8) Uani 1 1 d . . .
O5 O 0.3169(3) 0.08676(15) 0.7199(4) 0.0250(14) Uani 1 1 d . . .
O6 O 0.2932(3) 0.08204(12) 0.5584(3) 0.0181(12) Uani 1 1 d . . .
O7 O 0.1497(3) 0.09147(14) 0.4882(4) 0.0232(15) Uani 1 1 d . . .
O8 O 0.1890(3) 0.10529(13) 0.6506(4) 0.0250(15) Uani 1 1 d . . .
N4 N 0.2982(3) 0.16150(17) 0.6852(5) 0.0225(17) Uani 1 1 d . . .
N5 N 0.2594(3) 0.15029(16) 0.5067(4) 0.0222(16) Uani 1 1 d . . .
N6 N 0.1511(4) 0.15781(16) 0.5396(4) 0.0258(17) Uani 1 1 d . . .
C52 C 0.3238(4) 0.1842(2) 0.6430(5) 0.024(2) Uani 1 1 d . . .
H52A H 0.3700 0.1929 0.6870 0.029 Uiso 1 1 calc R . .
H52B H 0.2929 0.2042 0.6170 0.029 Uiso 1 1 calc R . .
C53 C 0.3277(4) 0.1654(2) 0.5746(5) 0.0241(19) Uani 1 1 d . . .
H53A H 0.3434 0.1815 0.5473 0.029 Uiso 1 1 calc R . .
H53B H 0.3620 0.1467 0.6015 0.029 Uiso 1 1 calc R . .
C54 C 0.2056(4) 0.1783(2) 0.4633(5) 0.025(2) Uani 1 1 d . . .
H54A H 0.2238 0.2000 0.4963 0.030 Uiso 1 1 calc R . .
H54B H 0.1961 0.1824 0.4051 0.030 Uiso 1 1 calc R . .
C55 C 0.1403(4) 0.1690(2) 0.4566(6) 0.026(2) Uani 1 1 d . . .
H55A H 0.1093 0.1892 0.4351 0.032 Uiso 1 1 calc R . .
H55B H 0.1176 0.1502 0.4142 0.032 Uiso 1 1 calc R . .
C56 C 0.1794(4) 0.1868(2) 0.6050(6) 0.030(2) Uani 1 1 d . . .
H56A H 0.1429 0.1942 0.6139 0.036 Uiso 1 1 calc R . .
H56B H 0.1896 0.2066 0.5800 0.036 Uiso 1 1 calc R . .
C57 C 0.2438(4) 0.1789(2) 0.6926(5) 0.0242(19) Uani 1 1 d . . .
H57A H 0.2625 0.2006 0.7250 0.029 Uiso 1 1 calc R . .
H57B H 0.2313 0.1639 0.7251 0.029 Uiso 1 1 calc R . .
C58 C 0.3608(4) 0.1530(2) 0.7756(5) 0.024(2) Uani 1 1 d . . .
H58A H 0.3972 0.1429 0.7697 0.029 Uiso 1 1 calc R . .
H58B H 0.3789 0.1747 0.8082 0.029 Uiso 1 1 calc R . .
C59 C 0.3458(4) 0.1288(2) 0.8258(5) 0.024(2) Uani 1 1 d . . .
C60 C 0.3254(4) 0.0953(2) 0.7974(6) 0.023(2) Uani 1 1 d . . .
C61 C 0.3142(4) 0.07061(19) 0.8453(5) 0.0227(18) Uani 1 1 d . . .
C62 C 0.3292(4) 0.0828(2) 0.9250(6) 0.030(2) Uani 1 1 d . . .
H62A H 0.3211 0.0676 0.9586 0.036 Uiso 1 1 calc R . .
C63 C 0.3548(4) 0.1153(2) 0.9588(5) 0.026(2) Uani 1 1 d . . .
C64 C 0.3606(4) 0.1384(2) 0.9054(6) 0.029(2) Uani 1 1 d . . .
H64A H 0.3751 0.1613 0.9245 0.035 Uiso 1 1 calc R . .
C65 C 0.2888(4) 0.0337(2) 0.8143(5) 0.028(2) Uani 1 1 d . . .
C66 C 0.2691(4) 0.0149(2) 0.8702(6) 0.040(2) Uani 1 1 d . . .
H66A H 0.2373 0.0291 0.8765 0.060 Uiso 1 1 calc R . .
H66B H 0.3105 0.0105 0.9267 0.060 Uiso 1 1 calc R . .
H66C H 0.2470 -0.0070 0.8432 0.060 Uiso 1 1 calc R . .
C67 C 0.2258(4) 0.0314(2) 0.7204(5) 0.032(2) Uani 1 1 d . . .
H67A H 0.2381 0.0408 0.6815 0.048 Uiso 1 1 calc R . .
H67B H 0.1877 0.0447 0.7149 0.048 Uiso 1 1 calc R . .
H67C H 0.2120 0.0073 0.7058 0.048 Uiso 1 1 calc R . .
C68 C 0.3481(4) 0.0134(2) 0.8198(6) 0.035(2) Uani 1 1 d . . .
H68A H 0.3612 0.0243 0.7832 0.052 Uiso 1 1 calc R . .
H68B H 0.3333 -0.0103 0.8005 0.052 Uiso 1 1 calc R . .
H68C H 0.3875 0.0132 0.8792 0.052 Uiso 1 1 calc R . .
C69 C 0.3759(4) 0.1255(3) 1.0503(6) 0.036(2) Uani 1 1 d . . .
C70 C 0.4528(5) 0.1353(4) 1.1005(7) 0.083(4) Uani 1 1 d . . .
H70A H 0.4804 0.1146 1.1119 0.124 Uiso 1 1 calc R . .
H70B H 0.4655 0.1462 1.1548 0.124 Uiso 1 1 calc R . .
H70C H 0.4610 0.1515 1.0665 0.124 Uiso 1 1 calc R . .
C71 C 0.3597(6) 0.0986(3) 1.0943(7) 0.056(3) Uani 1 1 d . . .
H71A H 0.3931 0.0798 1.1133 0.083 Uiso 1 1 calc R . .
H71B H 0.3135 0.0896 1.0544 0.083 Uiso 1 1 calc R . .
H71C H 0.3618 0.1088 1.1440 0.083 Uiso 1 1 calc R . .
C72 C 0.3371(6) 0.1577(3) 1.0469(7) 0.061(3) Uani 1 1 d . . .
H72A H 0.2876 0.1538 1.0085 0.091 Uiso 1 1 calc R . .
H72B H 0.3508 0.1771 1.0256 0.091 Uiso 1 1 calc R . .
H72C H 0.3478 0.1630 1.1045 0.091 Uiso 1 1 calc R . .
C73 C 0.2658(4) 0.1330(2) 0.4400(5) 0.0212(18) Uani 1 1 d . . .
H73A H 0.2711 0.1510 0.4062 0.025 Uiso 1 1 calc R . .
H73B H 0.2223 0.1208 0.4005 0.025 Uiso 1 1 calc R . .
C74 C 0.3231(4) 0.10802(19) 0.4703(5) 0.0204(18) Uani 1 1 d . . .
C75 C 0.3329(4) 0.0815(2) 0.5244(5) 0.0206(18) Uani 1 1 d . . .
C76 C 0.3819(4) 0.05507(19) 0.5480(5) 0.0205(19) Uani 1 1 d . . .
C77 C 0.4228(4) 0.0588(2) 0.5120(5) 0.0233(19) Uani 1 1 d . . .
H77A H 0.4556 0.0414 0.5242 0.028 Uiso 1 1 calc R . .
C78 C 0.4181(4) 0.08647(19) 0.4601(5) 0.0208(18) Uani 1 1 d . A .
C79 C 0.3652(4) 0.1114(2) 0.4381(5) 0.0231(19) Uani 1 1 d . . .
H79A H 0.3588 0.1301 0.4016 0.028 Uiso 1 1 calc R . .
C80 C 0.3962(4) 0.02581(18) 0.6124(5) 0.0194(18) Uani 1 1 d . . .
C81 C 0.4378(4) -0.00332(19) 0.6063(5) 0.0247(19) Uani 1 1 d . . .
H81A H 0.4814 0.0058 0.6177 0.037 Uiso 1 1 calc R . .
H81B H 0.4117 -0.0133 0.5487 0.037 Uiso 1 1 calc R . .
H81C H 0.4470 -0.0211 0.6486 0.037 Uiso 1 1 calc R . .
C82 C 0.4370(4) 0.0416(2) 0.7021(5) 0.026(2) Uani 1 1 d . . .
H82A H 0.4783 0.0527 0.7111 0.039 Uiso 1 1 calc R . .
H82B H 0.4502 0.0234 0.7450 0.039 Uiso 1 1 calc R . .
H82C H 0.4086 0.0586 0.7078 0.039 Uiso 1 1 calc R . .
C83 C 0.3289(4) 0.0099(2) 0.5960(5) 0.025(2) Uani 1 1 d . . .
H83A H 0.3087 0.0253 0.6183 0.038 Uiso 1 1 calc R . .
H83B H 0.3390 -0.0124 0.6252 0.038 Uiso 1 1 calc R . .
H83C H 0.2966 0.0066 0.5343 0.038 Uiso 1 1 calc R . .
C84 C 0.4675(4) 0.08949(19) 0.4296(5) 0.0204(17) Uani 1 1 d D . .
C85 C 0.5418(5) 0.0896(4) 0.5049(8) 0.040(3) Uani 0.728(9) 1 d PDU A 1
H85A H 0.5523 0.0677 0.5358 0.060 Uiso 0.728(9) 1 calc PR A 1
H85B H 0.5489 0.1086 0.5437 0.060 Uiso 0.728(9) 1 calc PR A 1
H85C H 0.5721 0.0926 0.4837 0.060 Uiso 0.728(9) 1 calc PR A 1
C86 C 0.4566(6) 0.1237(3) 0.3787(9) 0.039(3) Uani 0.728(9) 1 d PDU A 1
H86A H 0.4665 0.1434 0.4164 0.059 Uiso 0.728(9) 1 calc PR A 1
H86B H 0.4090 0.1249 0.3297 0.059 Uiso 0.728(9) 1 calc PR A 1
H86C H 0.4876 0.1240 0.3581 0.059 Uiso 0.728(9) 1 calc PR A 1
C87 C 0.4542(6) 0.0601(3) 0.3656(8) 0.040(3) Uani 0.728(9) 1 d PDU A 1
H87A H 0.4660 0.0380 0.3954 0.060 Uiso 0.728(9) 1 calc PR A 1
H87B H 0.4827 0.0638 0.3419 0.060 Uiso 0.728(9) 1 calc PR A 1
H87C H 0.4057 0.0601 0.3189 0.060 Uiso 0.728(9) 1 calc PR A 1
C85A C 0.4248(15) 0.0930(8) 0.3300(12) 0.046(7) Uani 0.272(9) 1 d PDU A 2
H85D H 0.3893 0.0752 0.3048 0.070 Uiso 0.272(9) 1 calc PR A 2
H85E H 0.4552 0.0903 0.3089 0.070 Uiso 0.272(9) 1 calc PR A 2
H85F H 0.4031 0.1158 0.3138 0.070 Uiso 0.272(9) 1 calc PR A 2
C86A C 0.5092(14) 0.1225(6) 0.4691(19) 0.037(6) Uani 0.272(9) 1 d PDU A 2
H86D H 0.5369 0.1203 0.5317 0.055 Uiso 0.272(9) 1 calc PR A 2
H86E H 0.4780 0.1421 0.4528 0.055 Uiso 0.272(9) 1 calc PR A 2
H86F H 0.5394 0.1261 0.4481 0.055 Uiso 0.272(9) 1 calc PR A 2
C87A C 0.5137(13) 0.0585(6) 0.4571(18) 0.035(6) Uani 0.272(9) 1 d PDU A 2
H87D H 0.4857 0.0377 0.4334 0.053 Uiso 0.272(9) 1 calc PR A 2
H87E H 0.5412 0.0571 0.5198 0.053 Uiso 0.272(9) 1 calc PR A 2
H87F H 0.5441 0.0606 0.4359 0.053 Uiso 0.272(9) 1 calc PR A 2
C88 C 0.0834(4) 0.1466(2) 0.5250(6) 0.026(2) Uani 1 1 d . . .
H88A H 0.0523 0.1667 0.5039 0.031 Uiso 1 1 calc R . .
H88B H 0.0911 0.1400 0.5811 0.031 Uiso 1 1 calc R . .
C89 C 0.0464(4) 0.1170(2) 0.4632(5) 0.0210(19) Uani 1 1 d . . .
C90 C 0.0797(4) 0.0898(2) 0.4497(6) 0.025(2) Uani 1 1 d . . .
C91 C 0.0417(4) 0.0620(2) 0.3965(6) 0.020(2) Uani 1 1 d . . .
C92 C -0.0286(4) 0.0625(2) 0.3557(5) 0.023(2) Uani 1 1 d . . .
H92A H -0.0545 0.0439 0.3193 0.027 Uiso 1 1 calc R . .
C93 C -0.0629(4) 0.0894(2) 0.3660(6) 0.027(2) Uani 1 1 d . B .
C94 C -0.0246(4) 0.1164(2) 0.4200(6) 0.026(2) Uani 1 1 d . . .
H94A H -0.0476 0.1349 0.4277 0.031 Uiso 1 1 calc R . .
C95 C 0.0792(5) 0.0309(2) 0.3824(6) 0.026(2) Uani 1 1 d . . .
C96 C 0.0268(5) 0.0035(2) 0.3221(6) 0.030(2) Uani 1 1 d . . .
H96A H 0.0512 -0.0157 0.3158 0.045 Uiso 1 1 calc R . .
H96B H -0.0049 0.0138 0.2658 0.045 Uiso 1 1 calc R . .
H96C H 0.0010 -0.0049 0.3463 0.045 Uiso 1 1 calc R . .
C97 C 0.1180(4) 0.0444(2) 0.3427(6) 0.025(2) Uani 1 1 d . . .
H97A H 0.1378 0.0251 0.3295 0.038 Uiso 1 1 calc R . .
H97B H 0.1548 0.0599 0.3834 0.038 Uiso 1 1 calc R . .
H97C H 0.0862 0.0570 0.2900 0.038 Uiso 1 1 calc R . .
C98 C 0.1292(5) 0.0131(2) 0.4692(6) 0.035(2) Uani 1 1 d . . .
H98A H 0.1547 -0.0050 0.4610 0.053 Uiso 1 1 calc R . .
H98B H 0.1031 0.0028 0.4912 0.053 Uiso 1 1 calc R . .
H98C H 0.1614 0.0301 0.5103 0.053 Uiso 1 1 calc R . .
C99 C -0.1420(4) 0.0889(2) 0.3194(6) 0.039(2) Uani 1 1 d D . .
C100 C -0.1863(17) 0.0632(7) 0.328(3) 0.049(5) Uani 0.251(9) 1 d PDU B 1
H10A H -0.1818 0.0664 0.3832 0.074 Uiso 0.251(9) 1 calc PR B 1
H10B H -0.1717 0.0398 0.3250 0.074 Uiso 0.251(9) 1 calc PR B 1
H10C H -0.2343 0.0665 0.2814 0.074 Uiso 0.251(9) 1 calc PR B 1
C101 C -0.1652(18) 0.0877(9) 0.2210(12) 0.042(6) Uani 0.251(9) 1 d PDU B 1
H10D H -0.1414 0.1059 0.2103 0.063 Uiso 0.251(9) 1 calc PR B 1
H10E H -0.2148 0.0912 0.1842 0.063 Uiso 0.251(9) 1 calc PR B 1
H10F H -0.1534 0.0652 0.2085 0.063 Uiso 0.251(9) 1 calc PR B 1
C102 C -0.1675(17) 0.1269(4) 0.319(2) 0.024(6) Uani 0.251(9) 1 d PDU B 1
H10G H -0.1528 0.1334 0.3775 0.037 Uiso 0.251(9) 1 calc PR B 1
H10H H -0.2177 0.1277 0.2821 0.037 Uiso 0.251(9) 1 calc PR B 1
H10I H -0.1477 0.1428 0.2973 0.037 Uiso 0.251(9) 1 calc PR B 1
C110 C -0.1569(6) 0.0834(3) 0.3933(8) 0.042(3) Uani 0.749(9) 1 d PDU B 2
H11B H -0.1367 0.1024 0.4343 0.063 Uiso 0.749(9) 1 calc PR B 2
H11C H -0.1365 0.0616 0.4229 0.063 Uiso 0.749(9) 1 calc PR B 2
H11D H -0.2065 0.0828 0.3679 0.063 Uiso 0.749(9) 1 calc PR B 2
C111 C -0.1747(6) 0.0571(3) 0.2622(8) 0.044(3) Uani 0.749(9) 1 d PDU B 2
H11E H -0.1652 0.0573 0.2168 0.066 Uiso 0.749(9) 1 calc PR B 2
H11F H -0.2244 0.0575 0.2365 0.066 Uiso 0.749(9) 1 calc PR B 2
H11G H -0.1553 0.0362 0.2969 0.066 Uiso 0.749(9) 1 calc PR B 2
C112 C -0.1739(6) 0.1224(3) 0.2761(8) 0.039(3) Uani 0.749(9) 1 d PDU B 2
H11H H -0.1553 0.1410 0.3187 0.058 Uiso 0.749(9) 1 calc PR B 2
H11I H -0.2237 0.1211 0.2489 0.058 Uiso 0.749(9) 1 calc PR B 2
H11J H -0.1634 0.1271 0.2325 0.058 Uiso 0.749(9) 1 calc PR B 2
Sb1 Sb 0.08819(3) 0.248026(14) 0.04061(4) 0.03291(14) Uani 1 1 d . . .
F11 F 0.1224(3) 0.20331(12) 0.0751(4) 0.0546(16) Uani 1 1 d . . .
F12 F 0.0085(3) 0.23506(15) 0.0374(4) 0.0636(18) Uani 1 1 d . . .
F13 F 0.0538(2) 0.29315(13) 0.0104(4) 0.0522(15) Uani 1 1 d . . .
F14 F 0.1682(3) 0.26143(15) 0.0497(5) 0.078(2) Uani 1 1 d . . .
F15 F 0.1284(3) 0.26023(13) 0.1565(3) 0.0529(15) Uani 1 1 d . . .
F16 F 0.0427(4) 0.2364(2) -0.0740(4) 0.092(2) Uani 1 1 d . . .
Sb2 Sb 0.71017(3) 0.207441(13) 0.09174(4) 0.03274(14) Uani 1 1 d . . .
F21 F 0.7919(3) 0.18130(14) 0.1373(4) 0.0522(15) Uani 1 1 d . . .
F22 F 0.7631(3) 0.24278(13) 0.1664(4) 0.0675(19) Uani 1 1 d . . .
F23 F 0.6324(3) 0.23411(16) 0.0445(4) 0.0697(19) Uani 1 1 d . . .
F24 F 0.6617(3) 0.17218(15) 0.0142(4) 0.081(2) Uani 1 1 d . . .
F25 F 0.7282(4) 0.22641(19) 0.0129(5) 0.089(2) Uani 1 1 d . . .
F26 F 0.6972(4) 0.1887(2) 0.1730(4) 0.081(2) Uani 1 1 d . . .
C201 C 0.5421(3) 0.16398(15) 0.8091(3) 0.039(2) Uani 1 1 d G . .
H201 H 0.5553 0.1630 0.8672 0.047 Uiso 1 1 calc R . .
C202 C 0.5304(4) 0.13379(10) 0.7630(4) 0.032(2) Uani 1 1 d G . .
H202 H 0.5355 0.1121 0.7896 0.038 Uiso 1 1 calc R . .
C203 C 0.5110(3) 0.13528(10) 0.6779(4) 0.034(2) Uani 1 1 d G . .
H203 H 0.5030 0.1146 0.6464 0.041 Uiso 1 1 calc R . .
C204 C 0.5034(3) 0.16696(15) 0.6389(3) 0.037(2) Uani 1 1 d G . .
H204 H 0.4902 0.1680 0.5808 0.044 Uiso 1 1 calc R . .
C205 C 0.5152(4) 0.19716(10) 0.6851(4) 0.039(2) Uani 1 1 d G . .
H205 H 0.5100 0.2188 0.6585 0.046 Uiso 1 1 calc R . .
C206 C 0.5345(3) 0.19566(11) 0.7702(4) 0.039(3) Uani 1 1 d G . .
H206 H 0.5426 0.2163 0.8017 0.047 Uiso 1 1 calc R . .
C301 C 0.0486(3) 0.19771(10) 0.2214(4) 0.036(2) Uani 1 1 d G . .
H301 H 0.0670 0.2190 0.2177 0.043 Uiso 1 1 calc R . .
C302 C -0.0039(3) 0.19731(10) 0.2365(4) 0.032(2) Uani 1 1 d G . .
H302 H -0.0214 0.2183 0.2431 0.039 Uiso 1 1 calc R . .
C303 C -0.0308(3) 0.16615(13) 0.2418(4) 0.034(2) Uani 1 1 d G . .
H303 H -0.0667 0.1659 0.2521 0.041 Uiso 1 1 calc R . .
C304 C -0.0052(3) 0.13539(10) 0.2320(4) 0.036(2) Uani 1 1 d G . .
H304 H -0.0235 0.1141 0.2357 0.043 Uiso 1 1 calc R . .
C305 C 0.0473(3) 0.13579(10) 0.2169(4) 0.031(2) Uani 1 1 d G . .
H305 H 0.0649 0.1148 0.2103 0.037 Uiso 1 1 calc R . .
C306 C 0.0742(3) 0.16696(14) 0.2116(4) 0.034(2) Uani 1 1 d G . .
H306 H 0.1101 0.1672 0.2013 0.040 Uiso 1 1 calc R . .
C401 C 0.9282(4) 0.18840(17) 0.6894(5) 0.065(3) Uani 1 1 d GU . .
H401 H 0.9567 0.1686 0.7058 0.078 Uiso 1 1 calc R . .
C402 C 0.9545(3) 0.2191(2) 0.7338(4) 0.070(3) Uani 1 1 d GU . .
H402 H 1.0010 0.2203 0.7805 0.084 Uiso 1 1 calc R . .
C403 C 0.9129(4) 0.24808(17) 0.7098(5) 0.067(3) Uani 1 1 d GU . .
H403 H 0.9309 0.2691 0.7402 0.080 Uiso 1 1 calc R . .
C404 C 0.8449(3) 0.24632(15) 0.6415(5) 0.058(2) Uani 1 1 d GU . .
H404 H 0.8164 0.2661 0.6252 0.069 Uiso 1 1 calc R . .
C405 C 0.8186(3) 0.21560(18) 0.5971(4) 0.056(2) Uani 1 1 d GU . .
H405 H 0.7721 0.2144 0.5504 0.067 Uiso 1 1 calc R . .
C406 C 0.8603(4) 0.18664(15) 0.6211(5) 0.066(3) Uani 1 1 d GU . .
H406 H 0.8423 0.1656 0.5907 0.079 Uiso 1 1 calc R . .
C501 C 0.1284(7) 0.2417(3) 0.7272(9) 0.120(4) Uani 1 1 d GU . .
H501 H 0.1138 0.2601 0.6873 0.144 Uiso 1 1 calc R . .
C502 C 0.1886(7) 0.2448(3) 0.8076(10) 0.137(5) Uani 1 1 d GU . .
H502 H 0.2151 0.2653 0.8226 0.164 Uiso 1 1 calc R . .
C503 C 0.2100(6) 0.2179(4) 0.8661(8) 0.169(5) Uani 1 1 d GU . .
H503 H 0.2511 0.2200 0.9210 0.203 Uiso 1 1 calc R . .
C504 C 0.1712(8) 0.1880(3) 0.8441(9) 0.169(5) Uani 1 1 d GU . .
H504 H 0.1858 0.1696 0.8840 0.203 Uiso 1 1 calc R . .
C505 C 0.1110(7) 0.1849(3) 0.7637(10) 0.139(5) Uani 1 1 d GU . .
H505 H 0.0845 0.1645 0.7487 0.167 Uiso 1 1 calc R . .
C506 C 0.0897(6) 0.2118(4) 0.7053(7) 0.129(5) Uani 1 1 d GU . .
H506 H 0.0485 0.2097 0.6503 0.155 Uiso 1 1 calc R . .
C601 C 0.1200(4) 0.0922(2) 0.7669(7) 0.089(3) Uani 1 1 d GU . .
H601 H 0.1624 0.0916 0.7703 0.107 Uiso 1 1 calc R . .
C602 C 0.0585(6) 0.0918(2) 0.6875(6) 0.081(3) Uani 1 1 d GU . .
H602 H 0.0588 0.0909 0.6366 0.098 Uiso 1 1 calc R . .
C603 C -0.0035(4) 0.0928(2) 0.6825(6) 0.110(4) Uani 1 1 d GU . .
H603 H -0.0455 0.0925 0.6282 0.132 Uiso 1 1 calc R . .
C604 C -0.0039(5) 0.0940(2) 0.7570(8) 0.092(3) Uani 1 1 d GU . .
H604 H -0.0463 0.0947 0.7536 0.111 Uiso 1 1 calc R . .
C605 C 0.0576(6) 0.0944(3) 0.8365(6) 0.107(4) Uani 1 1 d GU . .
H605 H 0.0573 0.0953 0.8874 0.128 Uiso 1 1 calc R . .
C606 C 0.1196(5) 0.0935(2) 0.8414(6) 0.108(4) Uani 1 1 d GU . .
H606 H 0.1616 0.0937 0.8957 0.130 Uiso 1 1 calc R . .
C701 C 0.8837(2) 0.28953(14) 0.8901(4) 0.046(2) Uani 1 1 d GU . .
H701 H 0.9299 0.2950 0.9098 0.055 Uiso 1 1 calc R . .
C702 C 0.8315(3) 0.29679(14) 0.8060(4) 0.058(3) Uani 1 1 d GU . .
H702 H 0.8421 0.3072 0.7683 0.070 Uiso 1 1 calc R . .
C703 C 0.7639(3) 0.28882(15) 0.7772(3) 0.051(2) Uani 1 1 d GU . .
H703 H 0.7283 0.2938 0.7198 0.061 Uiso 1 1 calc R . .
C704 C 0.7484(2) 0.27359(15) 0.8325(4) 0.053(3) Uani 1 1 d GU . .
H704 H 0.7022 0.2681 0.8128 0.063 Uiso 1 1 calc R . .
C705 C 0.8005(3) 0.26632(15) 0.9165(4) 0.045(2) Uani 1 1 d GU . .
H705 H 0.7899 0.2559 0.9543 0.054 Uiso 1 1 calc R . .
C706 C 0.8681(3) 0.27429(15) 0.9453(3) 0.055(3) Uani 1 1 d GU . .
H706 H 0.9038 0.2693 1.0028 0.066 Uiso 1 1 calc R . .
C801 C 0.4294(6) 0.2473(3) 0.0115(6) 0.121(4) Uani 1 1 d GU . .
H801 H 0.4360 0.2430 0.0659 0.146 Uiso 1 1 calc R . .
C802 C 0.4758(5) 0.2344(3) -0.0071(6) 0.109(4) Uani 1 1 d GU . .
H802 H 0.5143 0.2214 0.0347 0.131 Uiso 1 1 calc R . .
C803 C 0.4661(5) 0.2405(3) -0.0867(7) 0.090(3) Uani 1 1 d GU . .
H803 H 0.4978 0.2317 -0.0994 0.108 Uiso 1 1 calc R . .
C804 C 0.4098(5) 0.2596(3) -0.1478(5) 0.094(3) Uani 1 1 d GU . .
H804 H 0.4031 0.2638 -0.2022 0.113 Uiso 1 1 calc R . .
C805 C 0.3633(5) 0.2724(3) -0.1293(7) 0.131(4) Uani 1 1 d GU . .
H805 H 0.3249 0.2854 -0.1711 0.157 Uiso 1 1 calc R . .
C806 C 0.3731(5) 0.2663(3) -0.0497(8) 0.140(5) Uani 1 1 d GU . .
H806 H 0.3413 0.2751 -0.0370 0.168 Uiso 1 1 calc R . .

loop_
_atom_site_aniso_label
_atom_site_aniso_U_11
_atom_site_aniso_U_22
_atom_site_aniso_U_33
_atom_site_aniso_U_23
_atom_site_aniso_U_13
_atom_site_aniso_U_12
U1 0.01362(17) 0.01827(16) 0.01535(19) -0.00398(15) 0.00749(15) -0.00073(14)
O1 0.017(3) 0.022(3) 0.014(3) -0.011(3) 0.005(3) -0.006(2)
O2 0.021(3) 0.024(3) 0.021(3) -0.007(2) 0.014(3) 0.000(2)
O3 0.017(3) 0.020(3) 0.017(4) -0.002(3) 0.008(3) -0.003(3)
O4 0.022(4) 0.027(3) 0.029(4) -0.011(3) 0.014(3) -0.003(2)
N1 0.019(4) 0.026(4) 0.023(4) 0.000(3) 0.014(4) 0.004(3)
N2 0.016(4) 0.018(3) 0.019(4) -0.006(3) 0.008(3) -0.002(3)
N3 0.010(3) 0.024(4) 0.021(4) 0.005(3) 0.007(3) 0.007(3)
C1 0.024(4) 0.013(4) 0.036(6) -0.005(4) 0.022(4) 0.002(3)
C2 0.026(5) 0.024(4) 0.026(5) -0.006(4) 0.018(4) 0.002(3)
C3 0.023(4) 0.021(4) 0.018(5) 0.002(3) 0.014(4) 0.003(3)
C4 0.024(5) 0.025(4) 0.021(5) -0.014(4) 0.011(4) -0.009(4)
C5 0.019(4) 0.020(4) 0.021(5) -0.003(3) 0.009(4) -0.002(3)
C6 0.039(5) 0.013(4) 0.030(5) 0.000(4) 0.029(4) -0.002(3)
C7 0.017(5) 0.026(5) 0.014(5) -0.005(4) 0.005(4) 0.002(4)
C8 0.016(5) 0.025(4) 0.031(6) -0.005(4) 0.012(5) -0.004(4)
C9 0.012(5) 0.036(5) 0.011(5) -0.009(4) 0.001(4) -0.001(4)
C10 0.008(4) 0.031(4) 0.012(5) -0.006(3) 0.002(3) 0.000(3)
C11 0.014(5) 0.055(6) 0.024(6) -0.010(4) 0.012(4) -0.005(4)
C12 0.014(4) 0.038(5) 0.029(6) -0.001(4) 0.005(4) -0.010(4)
C13 0.023(4) 0.026(4) 0.015(5) -0.001(3) 0.009(4) -0.003(3)
C14 0.020(4) 0.027(4) 0.024(5) -0.011(4) 0.010(4) -0.003(3)
C15 0.030(5) 0.054(6) 0.034(6) -0.018(5) 0.013(4) 0.012(5)
C16 0.031(5) 0.034(5) 0.023(5) -0.014(4) 0.007(4) 0.008(4)
C17 0.035(5) 0.022(4) 0.053(6) -0.010(5) 0.024(5) -0.004(4)
C18 0.036(5) 0.041(5) 0.023(5) -0.009(4) 0.016(4) -0.008(4)
C19 0.054(7) 0.088(9) 0.028(6) 0.022(6) 0.020(5) 0.016(6)
C20 0.100(6) 0.082(6) 0.075(6) 0.002(5) 0.045(5) -0.014(5)
C21 0.047(6) 0.060(7) 0.067(8) 0.028(6) 0.038(6) 0.001(5)
C22 0.016(4) 0.025(4) 0.015(5) -0.009(3) 0.007(4) -0.003(3)
C23 0.014(4) 0.015(4) 0.031(5) 0.002(4) 0.010(4) -0.003(3)
C24 0.014(4) 0.023(4) 0.011(4) 0.000(3) 0.003(3) 0.004(3)
C25 0.016(4) 0.024(4) 0.014(5) 0.009(4) 0.000(4) 0.000(3)
C26 0.014(4) 0.031(5) 0.012(4) 0.000(3) 0.003(3) 0.002(3)
C27 0.020(4) 0.026(4) 0.020(5) 0.004(4) 0.016(4) 0.002(3)
C28 0.028(5) 0.024(4) 0.020(5) -0.011(4) 0.013(4) -0.006(4)
C29 0.024(5) 0.018(4) 0.025(5) -0.001(4) 0.012(4) -0.002(3)
C30 0.027(4) 0.025(4) 0.014(5) 0.001(3) 0.006(4) -0.004(3)
C31 0.015(4) 0.023(4) 0.023(5) 0.002(4) 0.005(4) 0.000(3)
C32 0.020(5) 0.027(4) 0.027(5) 0.001(4) 0.008(4) 0.008(4)
C33 0.017(4) 0.031(4) 0.024(5) 0.004(4) 0.013(4) 0.005(3)
C34 0.032(5) 0.080(8) 0.039(6) -0.004(5) 0.033(5) -0.006(5)
C35 0.034(5) 0.056(6) 0.048(6) -0.001(5) 0.032(5) -0.010(5)
C36 0.039(6) 0.063(7) 0.047(7) 0.028(5) 0.035(5) 0.022(5)
C37 0.013(4) 0.020(4) 0.027(5) -0.009(4) 0.009(4) -0.005(3)
C38 0.024(5) 0.024(4) 0.025(5) -0.005(4) 0.018(4) -0.003(4)
C39 0.015(5) 0.023(5) 0.017(5) -0.010(4) 0.012(4) -0.012(4)
C40 0.019(5) 0.022(5) 0.014(5) -0.004(4) 0.008(4) 0.006(4)
C41 0.018(5) 0.023(5) 0.033(6) -0.009(4) 0.014(5) -0.004(4)
C42 0.011(4) 0.028(4) 0.023(5) -0.012(4) 0.002(4) -0.004(4)
C43 0.019(5) 0.026(4) 0.028(5) -0.007(4) 0.012(4) -0.003(4)
C44 0.011(4) 0.023(5) 0.024(5) 0.000(4) 0.009(4) 0.000(4)
C45 0.017(5) 0.027(5) 0.043(7) -0.006(5) 0.017(5) -0.002(4)
C46 0.031(6) 0.028(5) 0.034(6) -0.017(5) 0.004(5) -0.006(4)
C47 0.035(6) 0.019(4) 0.043(6) 0.007(4) 0.025(5) 0.005(4)
C48 0.013(4) 0.028(4) 0.034(6) -0.014(4) 0.004(4) 0.001(3)
C49 0.009(3) 0.029(4) 0.028(4) -0.010(3) 0.011(3) 0.004(3)
C50 0.026(4) 0.054(4) 0.019(4) -0.015(3) 0.007(3) -0.003(3)
C51 0.017(5) 0.046(6) 0.064(8) -0.015(5) 0.014(5) -0.009(4)
U2 0.01622(18) 0.01945(17) 0.0183(2) 0.00193(16) 0.00865(16) -0.00117(14)
O5 0.026(4) 0.030(4) 0.019(4) 0.000(3) 0.012(3) -0.003(3)
O6 0.019(3) 0.018(3) 0.016(3) 0.002(2) 0.009(3) 0.003(2)
O7 0.013(3) 0.021(3) 0.031(4) -0.001(3) 0.008(3) -0.003(3)
O8 0.025(4) 0.030(3) 0.020(4) 0.008(3) 0.013(3) 0.005(3)
N4 0.021(4) 0.023(4) 0.027(5) 0.007(3) 0.014(4) -0.002(3)
N5 0.023(4) 0.025(3) 0.018(4) 0.005(3) 0.010(3) 0.000(3)
N6 0.040(5) 0.018(4) 0.021(4) 0.003(3) 0.017(4) 0.006(3)
C52 0.016(4) 0.031(5) 0.026(5) 0.004(4) 0.011(4) -0.004(4)
C53 0.018(4) 0.025(4) 0.025(5) 0.005(4) 0.009(4) 0.003(3)
C54 0.028(5) 0.023(4) 0.024(5) 0.012(4) 0.013(4) 0.004(4)
C55 0.018(4) 0.028(5) 0.036(6) 0.002(4) 0.016(4) -0.003(4)
C56 0.033(5) 0.022(4) 0.033(6) 0.001(4) 0.017(4) -0.002(4)
C57 0.023(5) 0.028(4) 0.029(5) -0.004(4) 0.019(4) -0.007(4)
C58 0.021(5) 0.033(5) 0.017(5) -0.006(4) 0.009(4) -0.007(4)
C59 0.021(5) 0.035(5) 0.011(5) 0.006(4) 0.006(4) -0.001(4)
C60 0.020(5) 0.026(4) 0.022(6) 0.006(4) 0.011(4) 0.004(4)
C61 0.013(4) 0.037(5) 0.018(5) 0.007(4) 0.008(4) 0.006(4)
C62 0.019(5) 0.039(5) 0.028(6) 0.007(4) 0.011(4) 0.000(4)
C63 0.021(5) 0.041(6) 0.016(5) 0.004(4) 0.009(4) 0.007(4)
C64 0.027(5) 0.030(5) 0.032(6) 0.001(4) 0.017(5) 0.003(4)
C65 0.026(5) 0.032(5) 0.024(5) 0.001(4) 0.012(4) -0.001(4)
C66 0.030(5) 0.044(6) 0.025(6) 0.002(4) 0.002(4) -0.015(4)
C67 0.023(5) 0.032(5) 0.024(5) 0.003(4) 0.001(4) -0.009(4)
C68 0.025(5) 0.025(5) 0.050(7) 0.009(4) 0.017(5) 0.000(4)
C69 0.036(5) 0.054(6) 0.021(5) -0.009(5) 0.017(4) -0.004(5)
C70 0.050(7) 0.165(14) 0.030(7) -0.031(8) 0.020(6) -0.013(8)
C71 0.083(8) 0.045(6) 0.036(6) -0.004(5) 0.030(6) 0.015(6)
C72 0.110(10) 0.048(7) 0.048(8) 0.010(6) 0.059(8) 0.023(6)
C73 0.021(4) 0.028(5) 0.011(4) 0.005(3) 0.006(3) 0.003(3)
C74 0.022(4) 0.023(4) 0.008(4) -0.002(3) 0.002(3) 0.003(3)
C75 0.017(4) 0.033(5) 0.016(5) 0.000(4) 0.012(4) 0.002(3)
C76 0.015(4) 0.024(4) 0.013(4) -0.008(3) 0.001(3) -0.001(3)
C77 0.023(4) 0.032(5) 0.019(5) -0.004(4) 0.014(4) -0.002(4)
C78 0.024(4) 0.023(4) 0.014(4) -0.001(3) 0.009(4) -0.004(3)
C79 0.019(4) 0.030(5) 0.011(4) 0.009(4) 0.002(3) 0.008(3)
C80 0.014(4) 0.020(4) 0.019(5) -0.002(3) 0.005(4) 0.004(3)
C81 0.016(4) 0.026(4) 0.024(5) 0.004(4) 0.005(4) 0.005(3)
C82 0.020(4) 0.027(4) 0.016(5) 0.008(4) 0.000(4) 0.008(4)
C83 0.018(4) 0.024(4) 0.029(5) 0.002(4) 0.009(4) 0.002(3)
C84 0.015(4) 0.030(4) 0.017(5) 0.000(4) 0.009(4) -0.002(3)
C85 0.014(6) 0.066(8) 0.035(7) 0.001(6) 0.010(5) -0.011(5)
C86 0.041(7) 0.039(6) 0.061(8) 0.008(6) 0.043(6) 0.003(5)
C87 0.043(7) 0.039(7) 0.045(8) -0.012(6) 0.028(6) -0.011(6)
C85A 0.044(12) 0.048(12) 0.057(13) 0.001(12) 0.034(10) 0.003(11)
C86A 0.035(7) 0.043(8) 0.039(8) 0.001(5) 0.025(5) -0.004(5)
C87A 0.030(11) 0.047(12) 0.037(12) -0.015(11) 0.024(9) -0.015(10)
C88 0.018(5) 0.027(4) 0.040(6) 0.008(4) 0.020(4) 0.010(4)
C89 0.017(5) 0.026(5) 0.015(5) 0.008(4) 0.006(4) -0.003(4)
C90 0.012(5) 0.031(5) 0.018(6) 0.009(4) 0.000(4) -0.004(4)
C91 0.017(5) 0.020(5) 0.021(6) 0.009(4) 0.009(4) 0.007(4)
C92 0.019(5) 0.033(5) 0.013(5) 0.000(4) 0.007(4) -0.010(4)
C93 0.023(5) 0.030(5) 0.035(6) 0.000(4) 0.021(5) -0.005(4)
C94 0.016(5) 0.027(5) 0.039(6) 0.008(4) 0.017(4) 0.008(4)
C95 0.028(5) 0.021(5) 0.016(5) 0.001(4) 0.003(4) 0.002(4)
C96 0.030(6) 0.019(5) 0.031(6) -0.004(4) 0.010(5) -0.003(4)
C97 0.019(5) 0.024(4) 0.033(6) -0.006(4) 0.015(4) 0.001(4)
C98 0.027(5) 0.026(5) 0.033(6) 0.004(4) 0.003(5) 0.000(4)
C99 0.017(5) 0.038(5) 0.047(7) -0.009(5) 0.008(4) 0.007(4)
C100 0.042(7) 0.045(7) 0.055(7) 0.005(6) 0.022(5) 0.003(6)
C101 0.029(8) 0.049(8) 0.048(8) 0.002(7) 0.021(6) 0.007(7)
C102 0.024(8) 0.028(8) 0.024(9) 0.014(7) 0.015(6) -0.004(7)
C110 0.029(5) 0.037(5) 0.058(6) 0.010(5) 0.023(5) -0.001(4)
C111 0.031(5) 0.046(5) 0.052(6) 0.005(5) 0.020(4) 0.005(4)
C112 0.025(5) 0.036(5) 0.037(7) 0.022(5) 0.006(5) -0.003(4)
Sb1 0.0302(3) 0.0284(3) 0.0299(3) 0.0018(3) 0.0096(3) -0.0048(2)
F11 0.046(3) 0.024(3) 0.081(5) -0.004(3) 0.026(3) 0.005(2)
F12 0.040(3) 0.056(4) 0.086(5) 0.018(3) 0.028(3) -0.006(3)
F13 0.037(3) 0.036(3) 0.061(4) 0.022(3) 0.012(3) -0.001(2)
F14 0.071(4) 0.049(4) 0.147(7) 0.009(4) 0.082(5) 0.005(3)
F15 0.061(4) 0.041(3) 0.035(3) 0.000(3) 0.012(3) 0.007(3)
F16 0.119(6) 0.099(6) 0.041(4) -0.023(4) 0.032(4) -0.001(5)
Sb2 0.0502(4) 0.0200(3) 0.0353(4) -0.0012(3) 0.0279(3) 0.0013(3)
F21 0.063(4) 0.048(3) 0.049(4) 0.009(3) 0.032(3) 0.028(3)
F22 0.042(3) 0.031(3) 0.092(5) -0.007(3) 0.012(3) 0.001(2)
F23 0.037(3) 0.061(4) 0.094(5) -0.015(4) 0.024(3) 0.007(3)
F24 0.091(5) 0.047(4) 0.058(4) -0.024(3) 0.010(4) 0.001(3)
F25 0.110(6) 0.099(5) 0.088(6) 0.058(5) 0.074(5) 0.037(5)
F26 0.090(5) 0.116(6) 0.063(5) 0.008(4) 0.058(4) -0.018(4)
C201 0.026(5) 0.051(6) 0.034(6) 0.007(5) 0.012(5) 0.006(5)
C202 0.039(5) 0.034(6) 0.020(6) 0.008(5) 0.014(5) -0.003(4)
C203 0.023(5) 0.033(5) 0.046(7) 0.002(5) 0.018(5) -0.002(4)
C204 0.021(5) 0.056(7) 0.026(6) 0.008(5) 0.008(5) 0.004(5)
C205 0.037(6) 0.034(6) 0.047(7) 0.008(5) 0.024(5) -0.009(5)
C206 0.018(5) 0.032(6) 0.056(7) -0.017(5) 0.012(5) -0.012(4)
C301 0.050(6) 0.028(5) 0.044(6) -0.002(4) 0.034(6) -0.007(4)
C302 0.035(5) 0.029(5) 0.025(5) -0.001(4) 0.011(4) 0.007(4)
C303 0.036(5) 0.040(5) 0.034(6) 0.010(4) 0.024(5) -0.003(4)
C304 0.048(6) 0.031(5) 0.036(6) 0.005(4) 0.028(5) -0.001(5)
C305 0.025(5) 0.041(5) 0.011(5) 0.006(4) 0.000(4) 0.008(4)
C306 0.035(5) 0.053(6) 0.020(5) -0.005(4) 0.020(5) -0.008(5)
C401 0.063(5) 0.083(6) 0.064(6) 0.007(5) 0.044(5) 0.000(5)
C402 0.064(6) 0.097(7) 0.063(6) -0.003(5) 0.045(5) -0.005(5)
C403 0.069(6) 0.083(6) 0.064(6) -0.006(5) 0.047(5) -0.010(5)
C404 0.059(5) 0.067(6) 0.065(6) 0.004(5) 0.045(4) -0.009(5)
C405 0.067(5) 0.053(5) 0.060(6) 0.005(5) 0.042(5) -0.005(4)
C406 0.069(5) 0.069(6) 0.067(6) 0.009(5) 0.042(5) -0.006(5)
C501 0.129(7) 0.123(7) 0.135(7) 0.005(6) 0.090(5) 0.004(6)
C502 0.153(7) 0.125(7) 0.137(7) 0.009(6) 0.082(5) -0.004(6)
C503 0.172(7) 0.140(7) 0.160(7) 0.014(6) 0.068(6) -0.009(6)
C504 0.166(7) 0.137(7) 0.164(7) 0.013(6) 0.064(6) -0.005(6)
C505 0.142(7) 0.126(7) 0.147(7) -0.001(6) 0.077(6) 0.011(6)
C506 0.138(7) 0.132(7) 0.138(7) -0.002(6) 0.088(5) 0.008(6)
C601 0.114(6) 0.078(5) 0.096(6) -0.003(5) 0.070(5) 0.001(5)
C602 0.095(5) 0.067(5) 0.114(6) 0.002(5) 0.077(5) -0.010(5)
C603 0.111(6) 0.077(5) 0.133(6) -0.009(5) 0.061(5) -0.012(5)
C604 0.105(6) 0.073(5) 0.129(6) -0.010(5) 0.084(5) -0.003(5)
C605 0.129(6) 0.084(6) 0.119(6) 0.001(5) 0.075(5) -0.006(5)
C606 0.126(6) 0.087(6) 0.110(6) 0.001(5) 0.063(5) 0.002(5)
C701 0.013(4) 0.024(4) 0.081(6) -0.013(4) 0.013(4) 0.005(3)
C702 0.050(5) 0.028(4) 0.081(6) -0.012(4) 0.025(4) 0.005(4)
C703 0.037(4) 0.028(4) 0.067(6) -0.007(4) 0.015(4) 0.003(4)
C704 0.042(5) 0.031(4) 0.064(6) -0.015(4) 0.015(4) 0.001(4)
C705 0.052(5) 0.029(4) 0.053(5) -0.013(4) 0.028(4) 0.010(4)
C706 0.047(5) 0.037(5) 0.059(6) -0.017(4) 0.015(4) 0.009(4)
C801 0.117(6) 0.160(7) 0.102(6) -0.001(6) 0.069(5) 0.010(6)
C802 0.093(6) 0.134(6) 0.103(6) 0.004(6) 0.056(5) -0.002(5)
C803 0.077(5) 0.130(6) 0.097(6) -0.021(5) 0.068(5) -0.002(5)
C804 0.099(6) 0.121(6) 0.086(6) 0.003(5) 0.066(5) -0.015(5)
C805 0.133(6) 0.147(7) 0.110(6) -0.001(6) 0.065(5) 0.023(6)
C806 0.139(7) 0.164(7) 0.116(7) -0.004(6) 0.070(5) 0.031(6)

loop_
_atom_type_symbol
_atom_type_description
_atom_type_scat_dispersion_real
_atom_type_scat_dispersion_imag
_atom_type_scat_source
C C 0.0033 0.0016 'International Tables Vol C Tables 4.2.6.8 and 6.1.1.4'
H H 0.0000 0.0000 'International Tables Vol C Tables 4.2.6.8 and 6.1.1.4'
N N 0.0061 0.0033 'International Tables Vol C Tables 4.2.6.8 and 6.1.1.4'
O O 0.0106 0.0060 'International Tables Vol C Tables 4.2.6.8 and 6.1.1.4'
F F 0.0171 0.0103 'International Tables Vol C Tables 4.2.6.8 and 6.1.1.4'
Sb Sb -0.5866 1.5461 'International Tables Vol C Tables 4.2.6.8 and 6.1.1.4'
U U -9.6767 9.6646 'International Tables Vol C Tables 4.2.6.8 and 6.1.1.4'

loop_
_geom_angle_atom_site_label_1
_geom_angle_atom_site_label_2
_geom_angle_atom_site_label_3
_geom_angle
O4 U1 O2 148.6(2)
O4 U1 O3 87.7(3)
O2 U1 O3 87.2(2)
O4 U1 O1 82.0(2)
O2 U1 O1 81.9(2)
O3 U1 O1 139.3(2)
O4 U1 N1 91.1(2)
O2 U1 N1 111.4(2)
O3 U1 N1 142.2(2)
O1 U1 N1 77.5(2)
O4 U1 N3 72.7(2)
O2 U1 N3 134.0(2)
O3 U1 N3 71.8(2)
O1 U1 N3 139.3(2)
N1 U1 N3 71.8(2)
O4 U1 N2 138.7(2)
O2 U1 N2 71.85(18)
O3 U1 N2 87.2(2)
O1 U1 N2 125.29(19)
N1 U1 N2 69.4(2)
N3 U1 N2 66.74(18)
C9 O1 U1 125.0(5)
C24 O2 U1 152.9(4)
C39 O3 U1 141.5(5)
C7 N1 C6 111.5(6)
C7 N1 C1 105.6(6)
C6 N1 C1 110.8(6)
C7 N1 U1 112.6(5)
C6 N1 U1 102.4(4)
C1 N1 U1 114.1(5)
C3 N2 C2 111.2(6)
C3 N2 C22 106.2(6)
C2 N2 C22 111.6(6)
C3 N2 U1 115.2(4)
C2 N2 U1 100.6(4)
C22 N2 U1 112.0(4)
C4 N3 C37 107.6(6)
C4 N3 C5 111.8(6)
C37 N3 C5 109.2(6)
C4 N3 U1 109.4(4)
C37 N3 U1 110.0(4)
C5 N3 U1 108.9(4)
C2 C1 N1 111.2(6)
C2 C1 H1A 109.4
N1 C1 H1A 109.4
C2 C1 H1B 109.4
N1 C1 H1B 109.4
H1A C1 H1B 108.0
N2 C2 C1 112.0(6)
N2 C2 H2A 109.2
C1 C2 H2A 109.2
N2 C2 H2B 109.2
C1 C2 H2B 109.2
H2A C2 H2B 107.9
N2 C3 C4 111.5(6)
N2 C3 H3A 109.3
C4 C3 H3A 109.3
N2 C3 H3B 109.3
C4 C3 H3B 109.3
H3A C3 H3B 108.0
N3 C4 C3 112.5(7)
N3 C4 H4B 109.1
C3 C4 H4B 109.1
N3 C4 H4C 109.1
C3 C4 H4C 109.1
H4B C4 H4C 107.8
N3 C5 C6 116.1(6)
N3 C5 H5A 108.3
C6 C5 H5A 108.3
N3 C5 H5B 108.3
C6 C5 H5B 108.3
H5A C5 H5B 107.4
N1 C6 C5 115.2(6)
N1 C6 H6A 108.5
C5 C6 H6A 108.5
N1 C6 H6B 108.5
C5 C6 H6B 108.5
H6A C6 H6B 107.5
N1 C7 C8 117.0(7)
N1 C7 H7A 108.0
C8 C7 H7A 108.0
N1 C7 H7B 108.0
C8 C7 H7B 108.0
H7A C7 H7B 107.3
C9 C8 C13 120.5(7)
C9 C8 C7 119.9(8)
C13 C8 C7 119.5(7)
O1 C9 C8 115.6(7)
O1 C9 C10 122.5(7)
C8 C9 C10 121.9(8)
C9 C10 C11 114.4(7)
C9 C10 C14 123.2(7)
C11 C10 C14 122.0(7)
C12 C11 C10 125.5(8)
C12 C11 H11A 117.2
C10 C11 H11A 117.2
C13 C12 C11 116.7(8)
C13 C12 C18 122.5(8)
C11 C12 C18 120.8(8)
C12 C13 C8 120.8(7)
C12 C13 H13A 119.6
C8 C13 H13A 119.6
C15 C14 C10 112.8(7)
C15 C14 C17 107.4(7)
C10 C14 C17 109.0(6)
C15 C14 C16 106.8(7)
C10 C14 C16 113.3(6)
C17 C14 C16 107.2(7)
C14 C15 H15A 109.5
C14 C15 H15B 109.5
H15A C15 H15B 109.5
C14 C15 H15C 109.5
H15A C15 H15C 109.5
H15B C15 H15C 109.5
C14 C16 H16A 109.5
C14 C16 H16B 109.5
H16A C16 H16B 109.5
C14 C16 H16C 109.5
H16A C16 H16C 109.5
H16B C16 H16C 109.5
C14 C17 H17A 109.5
C14 C17 H17B 109.5
H17A C17 H17B 109.5
C14 C17 H17C 109.5
H17A C17 H17C 109.5
H17B C17 H17C 109.5
C21 C18 C20 111.4(9)
C21 C18 C19 106.1(8)
C20 C18 C19 108.0(9)
C21 C18 C12 109.5(7)
C20 C18 C12 111.0(8)
C19 C18 C12 110.8(7)
C18 C19 H19A 109.5
C18 C19 H19B 109.5
H19A C19 H19B 109.5
C18 C19 H19C 109.5
H19A C19 H19C 109.5
H19B C19 H19C 109.5
C18 C20 H20A 109.5
C18 C20 H20B 109.5
H20A C20 H20B 109.5
C18 C20 H20C 109.5
H20A C20 H20C 109.5
H20B C20 H20C 109.5
C18 C21 H21A 109.5
C18 C21 H21B 109.5
H21A C21 H21B 109.5
C18 C21 H21C 109.5
H21A C21 H21C 109.5
H21B C21 H21C 109.5
N2 C22 C23 115.0(6)
N2 C22 H22A 108.5
C23 C22 H22A 108.5
N2 C22 H22B 108.5
C23 C22 H22B 108.5
H22A C22 H22B 107.5
C28 C23 C24 119.9(7)
C28 C23 C22 119.7(7)
C24 C23 C22 120.3(7)
O2 C24 C23 115.9(6)
O2 C24 C25 122.7(6)
C23 C24 C25 121.3(7)
C26 C25 C24 114.7(7)
C26 C25 C29 124.0(7)
C24 C25 C29 121.2(7)
C27 C26 C25 126.4(7)
C27 C26 H26A 116.8
C25 C26 H26A 116.8
C26 C27 C28 116.2(7)
C26 C27 C33 123.5(7)
C28 C27 C33 120.2(7)
C23 C28 C27 121.3(7)
C23 C28 H28A 119.3
C27 C28 H28A 119.3
C25 C29 C31 108.1(6)
C25 C29 C32 114.0(6)
C31 C29 C32 109.0(6)
C25 C29 C30 111.3(6)
C31 C29 C30 108.3(6)
C32 C29 C30 106.1(6)
C29 C30 H30A 109.5
C29 C30 H30B 109.5
H30A C30 H30B 109.5
C29 C30 H30C 109.5
H30A C30 H30C 109.5
H30B C30 H30C 109.5
C29 C31 H31A 109.5
C29 C31 H31B 109.5
H31A C31 H31B 109.5
C29 C31 H31C 109.5
H31A C31 H31C 109.5
H31B C31 H31C 109.5
C29 C32 H32A 109.5
C29 C32 H32B 109.5
H32A C32 H32B 109.5
C29 C32 H32C 109.5
H32A C32 H32C 109.5
H32B C32 H32C 109.5
C36 C33 C34 109.0(7)
C36 C33 C35 108.0(7)
C34 C33 C35 109.1(7)
C36 C33 C27 108.1(6)
C34 C33 C27 111.0(6)
C35 C33 C27 111.5(6)
C33 C34 H34A 109.5
C33 C34 H34B 109.5
H34A C34 H34B 109.5
C33 C34 H34C 109.5
H34A C34 H34C 109.5
H34B C34 H34C 109.5
C33 C35 H35A 109.5
C33 C35 H35B 109.5
H35A C35 H35B 109.5
C33 C35 H35C 109.5
H35A C35 H35C 109.5
H35B C35 H35C 109.5
C33 C36 H36A 109.5
C33 C36 H36B 109.5
H36A C36 H36B 109.5
C33 C36 H36C 109.5
H36A C36 H36C 109.5
H36B C36 H36C 109.5
N3 C37 C38 117.0(6)
N3 C37 H37A 108.0
C38 C37 H37A 108.0
N3 C37 H37B 108.0
C38 C37 H37B 108.0
H37A C37 H37B 107.3
C39 C38 C43 116.8(8)
C39 C38 C37 125.9(7)
C43 C38 C37 117.2(7)
O3 C39 C40 117.4(7)
O3 C39 C38 118.4(7)
C40 C39 C38 124.1(8)
C39 C40 C41 116.1(8)
C39 C40 C44 122.9(7)
C41 C40 C44 121.0(7)
C42 C41 C40 122.2(8)
C42 C41 H41A 118.9
C40 C41 H41A 118.9
C43 C42 C41 118.7(8)
C43 C42 C48 122.9(7)
C41 C42 C48 118.5(8)
C42 C43 C38 122.0(8)
C42 C43 H43A 119.0
C38 C43 H43A 119.0
C40 C44 C46 111.6(7)
C40 C44 C45 113.5(7)
C46 C44 C45 106.4(7)
C40 C44 C47 109.6(6)
C46 C44 C47 109.5(7)
C45 C44 C47 106.0(7)
C44 C45 H45A 109.5
C44 C45 H45B 109.5
H45A C45 H45B 109.5
C44 C45 H45C 109.5
H45A C45 H45C 109.5
H45B C45 H45C 109.5
C44 C46 H46A 109.5
C44 C46 H46B 109.5
H46A C46 H46B 109.5
C44 C46 H46C 109.5
H46A C46 H46C 109.5
H46B C46 H46C 109.5
C44 C47 H47A 109.5
C44 C47 H47B 109.5
H47A C47 H47B 109.5
C44 C47 H47C 109.5
H47A C47 H47C 109.5
H47B C47 H47C 109.5
C50 C48 C51 110.2(7)
C50 C48 C49 109.3(7)
C51 C48 C49 107.9(7)
C50 C48 C42 109.5(7)
C51 C48 C42 111.8(7)
C49 C48 C42 108.0(6)
C48 C49 H49A 109.5
C48 C49 H49B 109.5
H49A C49 H49B 109.5
C48 C49 H49C 109.5
H49A C49 H49C 109.5
H49B C49 H49C 109.5
C48 C50 H50A 109.5
C48 C50 H50B 109.5
H50A C50 H50B 109.5
C48 C50 H50C 109.5
H50A C50 H50C 109.5
H50B C50 H50C 109.5
C48 C51 H51A 109.5
C48 C51 H51B 109.5
H51A C51 H51B 109.5
C48 C51 H51C 109.5
H51A C51 H51C 109.5
H51B C51 H51C 109.5
O8 U2 O7 87.4(3)
O8 U2 O6 149.5(2)
O7 U2 O6 87.8(2)
O8 U2 O5 82.7(2)
O7 U2 O5 140.2(2)
O6 U2 O5 81.8(2)
O8 U2 N4 89.9(2)
O7 U2 N4 140.9(2)
O6 U2 N4 112.2(2)
O5 U2 N4 77.7(2)
O8 U2 N6 72.5(2)
O7 U2 N6 71.0(2)
O6 U2 N6 133.4(2)
O5 U2 N6 139.6(2)
N4 U2 N6 71.0(2)
O8 U2 N5 138.7(2)
O7 U2 N5 87.8(2)
O6 U2 N5 71.14(19)
O5 U2 N5 123.9(2)
N4 U2 N5 69.2(2)
N6 U2 N5 67.1(2)
C60 O5 U2 123.8(5)
C75 O6 U2 152.9(5)
C90 O7 U2 141.6(6)
C52 N4 C57 111.9(6)
C52 N4 C58 106.7(6)
C57 N4 C58 109.8(6)
C52 N4 U2 113.8(5)
C57 N4 U2 102.9(4)
C58 N4 U2 111.8(5)
C73 N5 C53 109.8(6)
C73 N5 C54 107.8(6)
C53 N5 C54 110.7(6)
C73 N5 U2 113.5(4)
C53 N5 U2 100.7(4)
C54 N5 U2 114.3(4)
C55 N6 C88 109.0(6)
C55 N6 C56 111.6(6)
C88 N6 C56 108.4(6)
C55 N6 U2 109.1(5)
C88 N6 U2 110.2(4)
C56 N6 U2 108.6(5)
N4 C52 C53 112.1(7)
N4 C52 H52A 109.2
C53 C52 H52A 109.2
N4 C52 H52B 109.2
C53 C52 H52B 109.2
H52A C52 H52B 107.9
N5 C53 C52 112.1(6)
N5 C53 H53A 109.2
C52 C53 H53A 109.2
N5 C53 H53B 109.2
C52 C53 H53B 109.2
H53A C53 H53B 107.9
C55 C54 N5 111.9(6)
C55 C54 H54A 109.2
N5 C54 H54A 109.2
C55 C54 H54B 109.2
N5 C54 H54B 109.2
H54A C54 H54B 107.9
N6 C55 C54 113.0(7)
N6 C55 H55A 109.0
C54 C55 H55A 109.0
N6 C55 H55B 109.0
C54 C55 H55B 109.0
H55A C55 H55B 107.8
N6 C56 C57 116.7(7)
N6 C56 H56A 108.1
C57 C56 H56A 108.1
N6 C56 H56B 108.1
C57 C56 H56B 108.1
H56A C56 H56B 107.3
N4 C57 C56 112.2(7)
N4 C57 H57A 109.2
C56 C57 H57A 109.2
N4 C57 H57B 109.2
C56 C57 H57B 109.2
H57A C57 H57B 107.9
C59 C58 N4 114.4(7)
C59 C58 H58A 108.7
N4 C58 H58A 108.7
C59 C58 H58B 108.7
N4 C58 H58B 108.7
H58A C58 H58B 107.6
C64 C59 C60 119.9(7)
C64 C59 C58 119.5(7)
C60 C59 C58 120.1(8)
O5 C60 C59 116.5(7)
O5 C60 C61 121.2(7)
C59 C60 C61 122.3(8)
C62 C61 C60 113.9(7)
C62 C61 C65 122.4(7)
C60 C61 C65 123.8(7)
C63 C62 C61 125.7(8)
C63 C62 H62A 117.2
C61 C62 H62A 117.2
C62 C63 C64 116.4(8)
C62 C63 C69 122.2(8)
C64 C63 C69 121.4(8)
C59 C64 C63 121.6(8)
C59 C64 H64A 119.2
C63 C64 H64A 119.2
C66 C65 C68 107.2(7)
C66 C65 C61 112.7(7)
C68 C65 C61 107.8(6)
C66 C65 C67 106.8(7)
C68 C65 C67 108.0(7)
C61 C65 C67 114.1(7)
C65 C66 H66A 109.5
C65 C66 H66B 109.5
H66A C66 H66B 109.5
C65 C66 H66C 109.5
H66A C66 H66C 109.5
H66B C66 H66C 109.5
C65 C67 H67A 109.5
C65 C67 H67B 109.5
H67A C67 H67B 109.5
C65 C67 H67C 109.5
H67A C67 H67C 109.5
H67B C67 H67C 109.5
C65 C68 H68A 109.5
C65 C68 H68B 109.5
H68A C68 H68B 109.5
C65 C68 H68C 109.5
H68A C68 H68C 109.5
H68B C68 H68C 109.5
C71 C69 C72 106.1(8)
C71 C69 C63 113.4(8)
C72 C69 C63 109.8(8)
C71 C69 C70 113.1(9)
C72 C69 C70 106.6(9)
C63 C69 C70 107.6(7)
C69 C70 H70A 109.5
C69 C70 H70B 109.5
H70A C70 H70B 109.5
C69 C70 H70C 109.5
H70A C70 H70C 109.5
H70B C70 H70C 109.5
C69 C71 H71A 109.5
C69 C71 H71B 109.5
H71A C71 H71B 109.5
C69 C71 H71C 109.5
H71A C71 H71C 109.5
H71B C71 H71C 109.5
C69 C72 H72A 109.5
C69 C72 H72B 109.5
H72A C72 H72B 109.5
C69 C72 H72C 109.5
H72A C72 H72C 109.5
H72B C72 H72C 109.5
N5 C73 C74 116.8(6)
N5 C73 H73A 108.1
C74 C73 H73A 108.1
N5 C73 H73B 108.1
C74 C73 H73B 108.1
H73A C73 H73B 107.3
C75 C74 C79 120.4(7)
C75 C74 C73 121.9(7)
C79 C74 C73 117.6(7)
C74 C75 O6 116.1(6)
C74 C75 C76 124.0(7)
O6 C75 C76 119.9(7)
C75 C76 C77 114.0(7)
C75 C76 C80 124.7(7)
C77 C76 C80 121.1(6)
C78 C77 C76 124.8(7)
C78 C77 H77A 117.6
C76 C77 H77A 117.6
C77 C78 C79 116.6(7)
C77 C78 C84 121.0(7)
C79 C78 C84 122.4(7)
C74 C79 C78 120.0(7)
C74 C79 H79A 120.0
C78 C79 H79A 120.0
C82 C80 C81 109.5(6)
C82 C80 C83 109.7(6)
C81 C80 C83 107.3(6)
C82 C80 C76 107.2(6)
C81 C80 C76 111.3(6)
C83 C80 C76 111.8(6)
C80 C81 H81A 109.5
C80 C81 H81B 109.5
H81A C81 H81B 109.5
C80 C81 H81C 109.5
H81A C81 H81C 109.5
H81B C81 H81C 109.5
C80 C82 H82A 109.5
C80 C82 H82B 109.5
H82A C82 H82B 109.5
C80 C82 H82C 109.5
H82A C82 H82C 109.5
H82B C82 H82C 109.5
C80 C83 H83A 109.5
C80 C83 H83B 109.5
H83A C83 H83B 109.5
C80 C83 H83C 109.5
H83A C83 H83C 109.5
H83B C83 H83C 109.5
C87A C84 C85 56.4(12)
C87A C84 C78 110.6(12)
C85 C84 C78 111.3(7)
C87A C84 C86A 111.0(15)
C85 C84 C86A 56.7(12)
C78 C84 C86A 107.0(13)
C87A C84 C87 58.7(12)
C85 C84 C87 111.1(8)
C78 C84 C87 110.5(7)
C86A C84 C87 142.3(13)
C87A C84 C85A 110.4(15)
C85 C84 C85A 139.8(14)
C78 C84 C85A 108.9(13)
C86A C84 C85A 108.9(15)
C87 C84 C85A 54.7(12)
C87A C84 C86 137.1(13)
C85 C84 C86 106.4(8)
C78 C84 C86 112.4(6)
C86A C84 C86 55.5(13)
C87 C84 C86 105.0(8)
C85A C84 C86 54.5(13)
C84 C85 H85A 109.5
C84 C85 H85B 109.5
C84 C85 H85C 109.5
C84 C86 H86A 109.5
C84 C86 H86B 109.5
C84 C86 H86C 109.5
C84 C87 H87A 109.5
C84 C87 H87B 109.5
C84 C87 H87C 109.5
C84 C85A H85D 109.5
C84 C85A H85E 109.5
H85D C85A H85E 109.5
C84 C85A H85F 109.5
H85D C85A H85F 109.5
H85E C85A H85F 109.5
C84 C86A H86D 109.5
C84 C86A H86E 109.5
H86D C86A H86E 109.5
C84 C86A H86F 109.5
H86D C86A H86F 109.5
H86E C86A H86F 109.5
C84 C87A H87D 109.5
C84 C87A H87E 109.5
H87D C87A H87E 109.5
C84 C87A H87F 109.5
H87D C87A H87F 109.5
H87E C87A H87F 109.5
N6 C88 C89 117.5(6)
N6 C88 H88A 107.9
C89 C88 H88A 107.9
N6 C88 H88B 107.9
C89 C88 H88B 107.9
H88A C88 H88B 107.2
C94 C89 C90 118.5(8)
C94 C89 C88 117.2(7)
C90 C89 C88 124.2(7)
O7 C90 C91 121.0(8)
O7 C90 C89 118.5(8)
C91 C90 C89 120.4(8)
C92 C91 C90 118.7(8)
C92 C91 C95 120.8(8)
C90 C91 C95 120.5(7)
C91 C92 C93 122.1(8)
C91 C92 H92A 118.9
C93 C92 H92A 118.9
C92 C93 C94 118.6(8)
C92 C93 C99 120.4(7)
C94 C93 C99 120.9(7)
C93 C94 C89 121.6(8)
C93 C94 H94A 119.2
C89 C94 H94A 119.2
C97 C95 C96 108.9(7)
C97 C95 C98 110.6(7)
C96 C95 C98 107.4(7)
C97 C95 C91 109.5(7)
C96 C95 C91 110.9(7)
C98 C95 C91 109.7(7)
C95 C96 H96A 109.5
C95 C96 H96B 109.5
H96A C96 H96B 109.5
C95 C96 H96C 109.5
H96A C96 H96C 109.5
H96B C96 H96C 109.5
C95 C97 H97A 109.5
C95 C97 H97B 109.5
H97A C97 H97B 109.5
C95 C97 H97C 109.5
H97A C97 H97C 109.5
H97B C97 H97C 109.5
C95 C98 H98A 109.5
C95 C98 H98B 109.5
H98A C98 H98B 109.5
C95 C98 H98C 109.5
H98A C98 H98C 109.5
H98B C98 H98C 109.5
C112 C99 C100 118.0(16)
C112 C99 C111 114.5(9)
C100 C99 C111 55.1(15)
C112 C99 C93 112.2(8)
C100 C99 C93 128.4(16)
C111 C99 C93 112.9(7)
C112 C99 C102 27.9(11)
C100 C99 C102 110.1(16)
C111 C99 C102 134.6(14)
C93 C99 C102 108.4(13)
C112 C99 C110 107.6(8)
C100 C99 C110 48.9(15)
C111 C99 C110 103.4(8)
C93 C99 C110 105.3(7)
C102 C99 C110 82.8(12)
C112 C99 C101 69.5(13)
C100 C99 C101 106.0(17)
C111 C99 C101 56.8(13)
C93 C99 C101 101.6(14)
C102 C99 C101 97.4(14)
C110 C99 C101 151.6(14)
C99 C100 H10A 109.5
C99 C100 H10B 109.5
C99 C100 H10C 109.5
C99 C101 H10D 109.5
C99 C101 H10E 109.5
C99 C101 H10F 109.5
C99 C102 H10G 109.5
C99 C102 H10H 109.5
C99 C102 H10I 109.5
C99 C110 H11B 109.5
C99 C110 H11C 109.5
H11B C110 H11C 109.5
C99 C110 H11D 109.5
H11B C110 H11D 109.5
H11C C110 H11D 109.5
C99 C111 H11E 109.5
C99 C111 H11F 109.5
H11E C111 H11F 109.5
C99 C111 H11G 109.5
H11E C111 H11G 109.5
H11F C111 H11G 109.5
C99 C112 H11H 109.5
C99 C112 H11I 109.5
H11H C112 H11I 109.5
C99 C112 H11J 109.5
H11H C112 H11J 109.5
H11I C112 H11J 109.5
F14 Sb1 F16 95.4(4)
F14 Sb1 F11 90.7(2)
F16 Sb1 F11 92.2(3)
F14 Sb1 F13 90.4(2)
F16 Sb1 F13 90.0(3)
F11 Sb1 F13 177.5(3)
F14 Sb1 F12 177.0(3)
F16 Sb1 F12 87.7(3)
F11 Sb1 F12 89.4(2)
F13 Sb1 F12 89.5(2)
F14 Sb1 F15 88.5(3)
F16 Sb1 F15 175.9(3)
F11 Sb1 F15 89.3(2)
F13 Sb1 F15 88.5(2)
F12 Sb1 F15 88.5(3)
F23 Sb2 F26 93.5(3)
F23 Sb2 F24 91.2(3)
F26 Sb2 F24 92.6(3)
F23 Sb2 F22 91.1(2)
F26 Sb2 F22 90.9(3)
F24 Sb2 F22 175.7(3)
F23 Sb2 F25 89.0(3)
F26 Sb2 F25 177.1(3)
F24 Sb2 F25 88.9(4)
F22 Sb2 F25 87.5(4)
F23 Sb2 F21 177.0(3)
F26 Sb2 F21 89.4(3)
F24 Sb2 F21 89.4(3)
F22 Sb2 F21 88.1(2)
F25 Sb2 F21 88.1(3)
C202 C201 C206 120.0
C202 C201 H201 120.0
C206 C201 H201 120.0
C203 C202 C201 120.0
C203 C202 H202 120.0
C201 C202 H202 120.0
C202 C203 C204 120.0
C202 C203 H203 120.0
C204 C203 H203 120.0
C205 C204 C203 120.0
C205 C204 H204 120.0
C203 C204 H204 120.0
C206 C205 C204 120.0
C206 C205 H205 120.0
C204 C205 H205 120.0
C205 C206 C201 120.0
C205 C206 H206 120.0
C201 C206 H206 120.0
C302 C301 C306 120.0
C302 C301 H301 120.0
C306 C301 H301 120.0
C301 C302 C303 120.0
C301 C302 H302 120.0
C303 C302 H302 120.0
C304 C303 C302 120.0
C304 C303 H303 120.0
C302 C303 H303 120.0
C305 C304 C303 120.0
C305 C304 H304 120.0
C303 C304 H304 120.0
C304 C305 C306 120.0
C304 C305 H305 120.0
C306 C305 H305 120.0
C305 C306 C301 120.0
C305 C306 H306 120.0
C301 C306 H306 120.0
C402 C401 C406 120.0
C402 C401 H401 120.0
C406 C401 H401 120.0
C403 C402 C401 120.0
C403 C402 H402 120.0
C401 C402 H402 120.0
C404 C403 C402 120.0
C404 C403 H403 120.0
C402 C403 H403 120.0
C405 C404 C403 120.0
C405 C404 H404 120.0
C403 C404 H404 120.0
C406 C405 C404 120.0
C406 C405 H405 120.0
C404 C405 H405 120.0
C405 C406 C401 120.0
C405 C406 H406 120.0
C401 C406 H406 120.0
C502 C501 C506 120.0
C502 C501 H501 120.0
C506 C501 H501 120.0
C503 C502 C501 120.0
C503 C502 H502 120.0
C501 C502 H502 120.0
C502 C503 C504 120.0
C502 C503 H503 120.0
C504 C503 H503 120.0
C505 C504 C503 120.0
C505 C504 H504 120.0
C503 C504 H504 120.0
C504 C505 C506 120.0
C504 C505 H505 120.0
C506 C505 H505 120.0
C505 C506 C501 120.0
C505 C506 H506 120.0
C501 C506 H506 120.0
C602 C601 C606 120.0
C602 C601 H601 120.0
C606 C601 H601 120.0
C601 C602 C603 120.0
C601 C602 H602 120.0
C603 C602 H602 120.0
C604 C603 C602 120.0
C604 C603 H603 120.0
C602 C603 H603 120.0
C603 C604 C605 120.0
C603 C604 H604 120.0
C605 C604 H604 120.0
C606 C605 C604 120.0
C606 C605 H605 120.0
C604 C605 H605 120.0
C605 C606 C601 120.0
C605 C606 H606 120.0
C601 C606 H606 120.0
C702 C701 C706 120.0
C702 C701 H701 120.0
C706 C701 H701 120.0
C703 C702 C701 120.0
C703 C702 H702 120.0
C701 C702 H702 120.0
C704 C703 C702 120.0
C704 C703 H703 120.0
C702 C703 H703 120.0
C703 C704 C705 120.0
C703 C704 H704 120.0
C705 C704 H704 120.0
C706 C705 C704 120.0
C706 C705 H705 120.0
C704 C705 H705 120.0
C705 C706 C701 120.0
C705 C706 H706 120.0
C701 C706 H706 120.0
C802 C801 C806 120.0
C802 C801 H801 120.0
C806 C801 H801 120.0
C801 C802 C803 120.0
C801 C802 H802 120.0
C803 C802 H802 120.0
C804 C803 C802 120.0
C804 C803 H803 120.0
C802 C803 H803 120.0
C803 C804 C805 120.0
C803 C804 H804 120.0
C805 C804 H804 120.0
C806 C805 C804 120.0
C806 C805 H805 120.0
C804 C805 H805 120.0
C805 C806 C801 120.0
C805 C806 H806 120.0
C801 C806 H806 120.0

loop_
_geom_bond_atom_site_label_1
_geom_bond_atom_site_label_2
_geom_bond_distance
U1 O4 1.836(6)
U1 O2 2.063(5)
U1 O3 2.092(6)
U1 O1 2.154(5)
U1 N1 2.542(7)
U1 N3 2.604(7)
U1 N2 2.643(6)
O1 C9 1.384(10)
O2 C24 1.385(9)
O3 C39 1.372(9)
N1 C7 1.493(11)
N1 C6 1.513(10)
N1 C1 1.523(9)
N2 C3 1.503(9)
N2 C2 1.512(10)
N2 C22 1.522(10)
N3 C4 1.481(10)
N3 C37 1.499(9)
N3 C5 1.513(10)
C1 C2 1.518(11)
C1 H1A 0.9900
C1 H1B 0.9900
C2 H2A 0.9900
C2 H2B 0.9900
C3 C4 1.507(10)
C3 H3A 0.9900
C3 H3B 0.9900
C4 H4B 0.9900
C4 H4C 0.9900
C5 C6 1.525(11)
C5 H5A 0.9900
C5 H5B 0.9900
C6 H6A 0.9900
C6 H6B 0.9900
C7 C8 1.529(11)
C7 H7A 0.9900
C7 H7B 0.9900
C8 C9 1.388(11)
C8 C13 1.394(12)
C9 C10 1.408(11)
C10 C11 1.408(11)
C10 C14 1.535(11)
C11 C12 1.398(12)
C11 H11A 0.9500
C12 C13 1.384(12)
C12 C18 1.551(12)
C13 H13A 0.9500
C14 C15 1.511(11)
C14 C17 1.534(11)
C14 C16 1.540(11)
C15 H15A 0.9800
C15 H15B 0.9800
C15 H15C 0.9800
C16 H16A 0.9800
C16 H16B 0.9800
C16 H16C 0.9800
C17 H17A 0.9800
C17 H17B 0.9800
C17 H17C 0.9800
C18 C21 1.511(12)
C18 C20 1.511(15)
C18 C19 1.532(13)
C19 H19A 0.9800
C19 H19B 0.9800
C19 H19C 0.9800
C20 H20A 0.9800
C20 H20B 0.9800
C20 H20C 0.9800
C21 H21A 0.9800
C21 H21B 0.9800
C21 H21C 0.9800
C22 C23 1.530(10)
C22 H22A 0.9900
C22 H22B 0.9900
C23 C28 1.375(11)
C23 C24 1.409(11)
C24 C25 1.423(10)
C25 C26 1.392(10)
C25 C29 1.521(11)
C26 C27 1.384(10)
C26 H26A 0.9500
C27 C28 1.412(10)
C27 C33 1.558(10)
C28 H28A 0.9500
C29 C31 1.547(11)
C29 C32 1.553(10)
C29 C30 1.563(10)
C30 H30A 0.9800
C30 H30B 0.9800
C30 H30C 0.9800
C31 H31A 0.9800
C31 H31B 0.9800
C31 H31C 0.9800
C32 H32A 0.9800
C32 H32B 0.9800
C32 H32C 0.9800
C33 C36 1.520(11)
C33 C34 1.521(12)
C33 C35 1.522(11)
C34 H34A 0.9800
C34 H34B 0.9800
C34 H34C 0.9800
C35 H35A 0.9800
C35 H35B 0.9800
C35 H35C 0.9800
C36 H36A 0.9800
C36 H36B 0.9800
C36 H36C 0.9800
C37 C38 1.510(12)
C37 H37A 0.9900
C37 H37B 0.9900
C38 C39 1.400(11)
C38 C43 1.403(11)
C39 C40 1.399(12)
C40 C41 1.408(11)
C40 C44 1.512(12)
C41 C42 1.402(12)
C41 H41A 0.9500
C42 C43 1.389(12)
C42 C48 1.568(11)
C43 H43A 0.9500
C44 C46 1.529(12)
C44 C45 1.544(12)
C44 C47 1.571(11)
C45 H45A 0.9800
C45 H45B 0.9800
C45 H45C 0.9800
C46 H46A 0.9800
C46 H46B 0.9800
C46 H46C 0.9800
C47 H47A 0.9800
C47 H47B 0.9800
C47 H47C 0.9800
C48 C50 1.491(12)
C48 C51 1.528(12)
C48 C49 1.562(10)
C49 H49A 0.9800
C49 H49B 0.9800
C49 H49C 0.9800
C50 H50A 0.9800
C50 H50B 0.9800
C50 H50C 0.9800
C51 H51A 0.9800
C51 H51B 0.9800
C51 H51C 0.9800
U2 O8 1.820(6)
U2 O7 2.064(6)
U2 O6 2.066(5)
U2 O5 2.123(6)
U2 N4 2.557(7)
U2 N6 2.599(7)
U2 N5 2.651(6)
O5 C60 1.384(10)
O6 C75 1.371(9)
O7 C90 1.375(10)
N4 C52 1.499(9)
N4 C57 1.500(10)
N4 C58 1.548(11)
N5 C73 1.486(10)
N5 C53 1.509(10)
N5 C54 1.518(9)
N6 C55 1.487(11)
N6 C88 1.506(10)
N6 C56 1.521(11)
C52 C53 1.511(11)
C52 H52A 0.9900
C52 H52B 0.9900
C53 H53A 0.9900
C53 H53B 0.9900
C54 C55 1.495(10)
C54 H54A 0.9900
C54 H54B 0.9900
C55 H55A 0.9900
C55 H55B 0.9900
C56 C57 1.530(12)
C56 H56A 0.9900
C56 H56B 0.9900
C57 H57A 0.9900
C57 H57B 0.9900
C58 C59 1.492(11)
C58 H58A 0.9900
C58 H58B 0.9900
C59 C64 1.375(12)
C59 C60 1.389(11)
C60 C61 1.424(11)
C61 C62 1.406(12)
C61 C65 1.541(11)
C62 C63 1.391(12)
C62 H62A 0.9500
C63 C64 1.398(12)
C63 C69 1.543(12)
C64 H64A 0.9500
C65 C66 1.527(12)
C65 C68 1.538(11)
C65 C67 1.555(11)
C66 H66A 0.9800
C66 H66B 0.9800
C66 H66C 0.9800
C67 H67A 0.9800
C67 H67B 0.9800
C67 H67C 0.9800
C68 H68A 0.9800
C68 H68B 0.9800
C68 H68C 0.9800
C69 C71 1.497(14)
C69 C72 1.524(13)
C69 C70 1.545(13)
C70 H70A 0.9800
C70 H70B 0.9800
C70 H70C 0.9800
C71 H71A 0.9800
C71 H71B 0.9800
C71 H71C 0.9800
C72 H72A 0.9800
C72 H72B 0.9800
C72 H72C 0.9800
C73 C74 1.489(10)
C73 H73A 0.9900
C73 H73B 0.9900
C74 C75 1.371(11)
C74 C79 1.400(11)
C75 C76 1.413(10)
C76 C77 1.431(10)
C76 C80 1.552(11)
C77 C78 1.407(11)
C77 H77A 0.9500
C78 C79 1.436(10)
C78 C84 1.532(10)
C79 H79A 0.9500
C80 C82 1.528(11)
C80 C81 1.531(10)
C80 C83 1.548(10)
C81 H81A 0.9800
C81 H81B 0.9800
C81 H81C 0.9800
C82 H82A 0.9800
C82 H82B 0.9800
C82 H82C 0.9800
C83 H83A 0.9800
C83 H83B 0.9800
C83 H83C 0.9800
C84 C87A 1.505(18)
C84 C85 1.521(11)
C84 C86A 1.533(18)
C84 C87 1.555(12)
C84 C85A 1.562(19)
C84 C86 1.570(12)
C85 H85A 0.9800
C85 H85B 0.9800
C85 H85C 0.9800
C86 H86A 0.9800
C86 H86B 0.9800
C86 H86C 0.9800
C87 H87A 0.9800
C87 H87B 0.9800
C87 H87C 0.9800
C85A H85D 0.9800
C85A H85E 0.9800
C85A H85F 0.9800
C86A H86D 0.9800
C86A H86E 0.9800
C86A H86F 0.9800
C87A H87D 0.9800
C87A H87E 0.9800
C87A H87F 0.9800
C88 C89 1.518(12)
C88 H88A 0.9900
C88 H88B 0.9900
C89 C94 1.388(11)
C89 C90 1.409(13)
C90 C91 1.408(12)
C91 C92 1.376(11)
C91 C95 1.591(12)
C92 C93 1.388(12)
C92 H92A 0.9500
C93 C94 1.389(12)
C93 C99 1.548(11)
C94 H94A 0.9500
C95 C97 1.532(12)
C95 C96 1.545(12)
C95 C98 1.548(12)
C96 H96A 0.9800
C96 H96B 0.9800
C96 H96C 0.9800
C97 H97A 0.9800
C97 H97B 0.9800
C97 H97C 0.9800
C98 H98A 0.9800
C98 H98B 0.9800
C98 H98C 0.9800
C99 C112 1.499(11)
C99 C100 1.502(14)
C99 C111 1.534(11)
C99 C102 1.589(14)
C99 C110 1.600(11)
C99 C101 1.601(14)
C100 H10A 0.9800
C100 H10B 0.9800
C100 H10C 0.9800
C101 H10D 0.9800
C101 H10E 0.9800
C101 H10F 0.9800
C102 H10G 0.9800
C102 H10H 0.9800
C102 H10I 0.9800
C110 H11B 0.9800
C110 H11C 0.9800
C110 H11D 0.9800
C111 H11E 0.9800
C111 H11F 0.9800
C111 H11G 0.9800
C112 H11H 0.9800
C112 H11I 0.9800
C112 H11J 0.9800
Sb1 F14 1.844(6)
Sb1 F16 1.847(6)
Sb1 F11 1.873(5)
Sb1 F13 1.882(5)
Sb1 F12 1.884(5)
Sb1 F15 1.885(6)
Sb2 F23 1.840(5)
Sb2 F26 1.841(6)
Sb2 F24 1.860(6)
Sb2 F22 1.863(5)
Sb2 F25 1.878(6)
Sb2 F21 1.898(5)
C201 C202 1.3900
C201 C206 1.3900
C201 H201 0.9500
C202 C203 1.3900
C202 H202 0.9500
C203 C204 1.3900
C203 H203 0.9500
C204 C205 1.3900
C204 H204 0.9500
C205 C206 1.3900
C205 H205 0.9500
C206 H206 0.9500
C301 C302 1.3900
C301 C306 1.3900
C301 H301 0.9500
C302 C303 1.3900
C302 H302 0.9500
C303 C304 1.3900
C303 H303 0.9500
C304 C305 1.3900
C304 H304 0.9500
C305 C306 1.3900
C305 H305 0.9500
C306 H306 0.9500
C401 C402 1.3900
C401 C406 1.3900
C401 H401 0.9500
C402 C403 1.3900
C402 H402 0.9500
C403 C404 1.3900
C403 H403 0.9500
C404 C405 1.3900
C404 H404 0.9500
C405 C406 1.3900
C405 H405 0.9500
C406 H406 0.9500
C501 C502 1.3900
C501 C506 1.3900
C501 H501 0.9500
C502 C503 1.3900
C502 H502 0.9500
C503 C504 1.3900
C503 H503 0.9500
C504 C505 1.3900
C504 H504 0.9500
C505 C506 1.3900
C505 H505 0.9500
C506 H506 0.9500
C601 C602 1.3900
C601 C606 1.3900
C601 H601 0.9500
C602 C603 1.3900
C602 H602 0.9500
C603 C604 1.3900
C603 H603 0.9500
C604 C605 1.3900
C604 H604 0.9500
C605 C606 1.3900
C605 H605 0.9500
C606 H606 0.9500
C701 C702 1.3900
C701 C706 1.3900
C701 H701 0.9500
C702 C703 1.3900
C702 H702 0.9500
C703 C704 1.3900
C703 H703 0.9500
C704 C705 1.3900
C704 H704 0.9500
C705 C706 1.3900
C705 H705 0.9500
C706 H706 0.9500
C801 C802 1.3900
C801 C806 1.3900
C801 H801 0.9500
C802 C803 1.3900
C802 H802 0.9500
C803 C804 1.3900
C803 H803 0.9500
C804 C805 1.3900
C804 H804 0.9500
C805 C806 1.3900
C805 H805 0.9500
C806 H806 0.9500

loop_
_geom_torsion_atom_site_label_1
_geom_torsion_atom_site_label_2
_geom_torsion_atom_site_label_3
_geom_torsion_atom_site_label_4
_geom_torsion
O4 U1 O1 C9 -36.7(6)
O2 U1 O1 C9 170.3(6)
O3 U1 O1 C9 -113.6(6)
N1 U1 O1 C9 56.2(6)
N3 U1 O1 C9 14.7(7)
N2 U1 O1 C9 109.4(6)
O4 U1 O2 C24 -177.7(9)
O3 U1 O2 C24 101.4(10)
O1 U1 O2 C24 -117.9(10)
N1 U1 O2 C24 -44.8(11)
N3 U1 O2 C24 40.1(11)
N2 U1 O2 C24 13.5(10)
O4 U1 O3 C39 24.3(8)
O2 U1 O3 C39 173.3(8)
O1 U1 O3 C39 99.1(8)
N1 U1 O3 C39 -64.4(9)
N3 U1 O3 C39 -48.3(8)
N2 U1 O3 C39 -114.7(8)
O4 U1 N1 C7 85.0(5)
O2 U1 N1 C7 -72.6(5)
O3 U1 N1 C7 172.5(4)
O1 U1 N1 C7 3.4(5)
N3 U1 N1 C7 156.4(5)
N2 U1 N1 C7 -132.3(5)
O4 U1 N1 C6 -34.8(5)
O2 U1 N1 C6 167.6(4)
O3 U1 N1 C6 52.7(6)
O1 U1 N1 C6 -116.4(4)
N3 U1 N1 C6 36.6(4)
N2 U1 N1 C6 107.9(5)
O4 U1 N1 C1 -154.6(5)
O2 U1 N1 C1 47.8(5)
O3 U1 N1 C1 -67.1(6)
O1 U1 N1 C1 123.8(5)
N3 U1 N1 C1 -83.2(5)
N2 U1 N1 C1 -11.9(5)
O4 U1 N2 C3 -16.6(7)
O2 U1 N2 C3 154.6(5)
O3 U1 N2 C3 66.6(5)
O1 U1 N2 C3 -139.8(5)
N1 U1 N2 C3 -83.2(5)
N3 U1 N2 C3 -4.8(4)
O4 U1 N2 C2 103.1(5)
O2 U1 N2 C2 -85.7(4)
O3 U1 N2 C2 -173.7(4)
O1 U1 N2 C2 -20.1(5)
N1 U1 N2 C2 36.5(4)
N3 U1 N2 C2 114.9(4)
O4 U1 N2 C22 -138.2(5)
O2 U1 N2 C22 33.0(4)
O3 U1 N2 C22 -55.0(5)
O1 U1 N2 C22 98.6(5)
N1 U1 N2 C22 155.3(5)
N3 U1 N2 C22 -126.4(5)
O4 U1 N3 C4 -158.0(5)
O2 U1 N3 C4 2.4(6)
O3 U1 N3 C4 -64.8(5)
O1 U1 N3 C4 147.8(4)
N1 U1 N3 C4 104.9(5)
N2 U1 N3 C4 30.1(4)
O4 U1 N3 C37 -40.1(5)
O2 U1 N3 C37 120.4(5)
O3 U1 N3 C37 53.2(5)
O1 U1 N3 C37 -94.2(5)
N1 U1 N3 C37 -137.1(5)
N2 U1 N3 C37 148.1(5)
O4 U1 N3 C5 79.6(5)
O2 U1 N3 C5 -120.0(4)
O3 U1 N3 C5 172.8(5)
O1 U1 N3 C5 25.4(6)
N1 U1 N3 C5 -17.5(4)
N2 U1 N3 C5 -92.3(4)
C7 N1 C1 C2 108.3(7)
C6 N1 C1 C2 -130.8(7)
U1 N1 C1 C2 -15.9(8)
C3 N2 C2 C1 60.1(8)
C22 N2 C2 C1 178.5(6)
U1 N2 C2 C1 -62.4(6)
N1 C1 C2 N2 56.2(8)
C2 N2 C3 C4 -134.6(7)
C22 N2 C3 C4 103.8(7)
U1 N2 C3 C4 -20.9(8)
C37 N3 C4 C3 -174.9(6)
C5 N3 C4 C3 65.3(8)
U1 N3 C4 C3 -55.4(7)
N2 C3 C4 N3 51.5(9)
C4 N3 C5 C6 -126.5(7)
C37 N3 C5 C6 114.6(7)
U1 N3 C5 C6 -5.6(7)
C7 N1 C6 C5 -177.2(6)
C1 N1 C6 C5 65.5(8)
U1 N1 C6 C5 -56.6(6)
N3 C5 C6 N1 44.6(9)
C6 N1 C7 C8 62.8(9)
C1 N1 C7 C8 -176.8(7)
U1 N1 C7 C8 -51.6(8)
N1 C7 C8 C9 61.0(10)
N1 C7 C8 C13 -123.7(8)
U1 O1 C9 C8 -68.1(8)
U1 O1 C9 C10 113.2(7)
C13 C8 C9 O1 -174.7(7)
C7 C8 C9 O1 0.6(11)
C13 C8 C9 C10 4.0(12)
C7 C8 C9 C10 179.2(7)
O1 C9 C10 C11 173.9(7)
C8 C9 C10 C11 -4.7(11)
O1 C9 C10 C14 1.1(12)
C8 C9 C10 C14 -177.5(7)
C9 C10 C11 C12 1.4(11)
C14 C10 C11 C12 174.3(7)
C10 C11 C12 C13 2.5(12)
C10 C11 C12 C18 -176.5(7)
C11 C12 C13 C8 -3.4(11)
C18 C12 C13 C8 175.7(7)
C9 C8 C13 C12 0.3(12)
C7 C8 C13 C12 -175.0(7)
C9 C10 C14 C15 -174.3(7)
C11 C10 C14 C15 13.4(10)
C9 C10 C14 C17 66.5(10)
C11 C10 C14 C17 -105.8(8)
C9 C10 C14 C16 -52.8(10)
C11 C10 C14 C16 134.9(8)
C13 C12 C18 C21 95.9(10)
C11 C12 C18 C21 -85.0(10)
C13 C12 C18 C20 -140.7(9)
C11 C12 C18 C20 38.3(11)
C13 C12 C18 C19 -20.8(11)
C11 C12 C18 C19 158.2(8)
C3 N2 C22 C23 167.5(6)
C2 N2 C22 C23 46.1(8)
U1 N2 C22 C23 -65.9(7)
N2 C22 C23 C28 -127.7(8)
N2 C22 C23 C24 54.2(9)
U1 O2 C24 C23 -28.8(14)
U1 O2 C24 C25 150.0(8)
C28 C23 C24 O2 174.2(7)
C22 C23 C24 O2 -7.7(10)
C28 C23 C24 C25 -4.5(11)
C22 C23 C24 C25 173.6(7)
O2 C24 C25 C26 -175.5(6)
C23 C24 C25 C26 3.1(10)
O2 C24 C25 C29 0.9(11)
C23 C24 C25 C29 179.5(7)
C24 C25 C26 C27 0.0(11)
C29 C25 C26 C27 -176.3(7)
C25 C26 C27 C28 -1.6(12)
C25 C26 C27 C33 174.8(7)
C24 C23 C28 C27 2.7(12)
C22 C23 C28 C27 -175.4(7)
C26 C27 C28 C23 0.2(11)
C33 C27 C28 C23 -176.3(7)
C26 C25 C29 C31 103.2(8)
C24 C25 C29 C31 -72.8(9)
C26 C25 C29 C32 -135.5(7)
C24 C25 C29 C32 48.5(10)
C26 C25 C29 C30 -15.5(10)
C24 C25 C29 C30 168.5(7)
C26 C27 C33 C36 -103.7(9)
C28 C27 C33 C36 72.6(9)
C26 C27 C33 C34 136.8(8)
C28 C27 C33 C34 -46.9(10)
C26 C27 C33 C35 14.9(10)
C28 C27 C33 C35 -168.8(7)
C4 N3 C37 C38 58.6(8)
C5 N3 C37 C38 -179.9(6)
U1 N3 C37 C38 -60.4(7)
N3 C37 C38 C39 32.4(11)
N3 C37 C38 C43 -150.7(7)
U1 O3 C39 C40 -149.4(6)
U1 O3 C39 C38 31.9(12)
C43 C38 C39 O3 177.3(7)
C37 C38 C39 O3 -5.8(12)
C43 C38 C39 C40 -1.2(12)
C37 C38 C39 C40 175.6(8)
O3 C39 C40 C41 -178.5(7)
C38 C39 C40 C41 0.1(12)
O3 C39 C40 C44 1.5(12)
C38 C39 C40 C44 -180.0(8)
C39 C40 C41 C42 2.3(12)
C44 C40 C41 C42 -177.6(8)
C40 C41 C42 C43 -3.4(13)
C40 C41 C42 C48 175.8(8)
C41 C42 C43 C38 2.2(12)
C48 C42 C43 C38 -177.0(7)
C39 C38 C43 C42 0.1(12)
C37 C38 C43 C42 -177.1(7)
C39 C40 C44 C46 61.0(10)
C41 C40 C44 C46 -119.1(9)
C39 C40 C44 C45 -178.8(8)
C41 C40 C44 C45 1.1(11)
C39 C40 C44 C47 -60.5(11)
C41 C40 C44 C47 119.4(9)
C43 C42 C48 C50 119.5(9)
C41 C42 C48 C50 -59.6(10)
C43 C42 C48 C51 -3.0(11)
C41 C42 C48 C51 177.9(8)
C43 C42 C48 C49 -121.5(8)
C41 C42 C48 C49 59.3(10)
O8 U2 O5 C60 -34.6(6)
O7 U2 O5 C60 -111.6(6)
O6 U2 O5 C60 171.8(6)
N4 U2 O5 C60 56.9(6)
N6 U2 O5 C60 17.2(7)
N5 U2 O5 C60 111.1(6)
O8 U2 O6 C75 -174.8(9)
O7 U2 O6 C75 104.0(10)
O5 U2 O6 C75 -114.5(10)
N4 U2 O6 C75 -41.4(11)
N6 U2 O6 C75 42.9(11)
N5 U2 O6 C75 15.6(10)
O8 U2 O7 C90 19.4(8)
O6 U2 O7 C90 169.2(8)
O5 U2 O7 C90 94.7(9)
N4 U2 O7 C90 -67.2(9)
N6 U2 O7 C90 -53.0(8)
N5 U2 O7 C90 -119.6(8)
O8 U2 N4 C52 -154.4(5)
O7 U2 N4 C52 -68.6(6)
O6 U2 N4 C52 47.3(5)
O5 U2 N4 C52 123.1(5)
N6 U2 N4 C52 -82.8(5)
N5 U2 N4 C52 -10.8(5)
O8 U2 N4 C57 -33.0(5)
O7 U2 N4 C57 52.7(6)
O6 U2 N4 C57 168.6(4)
O5 U2 N4 C57 -115.6(5)
N6 U2 N4 C57 38.5(4)
N5 U2 N4 C57 110.5(5)
O8 U2 N4 C58 84.7(5)
O7 U2 N4 C58 170.4(4)
O6 U2 N4 C58 -73.6(5)
O5 U2 N4 C58 2.1(5)
N6 U2 N4 C58 156.2(5)
N5 U2 N4 C58 -131.8(5)
O8 U2 N5 C73 -143.1(5)
O7 U2 N5 C73 -59.5(5)
O6 U2 N5 C73 29.0(5)
O5 U2 N5 C73 94.8(5)
N4 U2 N5 C73 152.8(5)
N6 U2 N5 C73 -129.8(5)
O8 U2 N5 C53 99.7(5)
O7 U2 N5 C53 -176.7(4)
O6 U2 N5 C53 -88.2(4)
O5 U2 N5 C53 -22.4(5)
N4 U2 N5 C53 35.6(4)
N6 U2 N5 C53 113.0(4)
O8 U2 N5 C54 -18.9(7)
O7 U2 N5 C54 64.7(5)
O6 U2 N5 C54 153.1(6)
O5 U2 N5 C54 -141.1(5)
N4 U2 N5 C54 -83.1(5)
N6 U2 N5 C54 -5.6(5)
O8 U2 N6 C55 -158.9(6)
O7 U2 N6 C55 -65.5(5)
O6 U2 N6 C55 2.1(6)
O5 U2 N6 C55 146.3(5)
N4 U2 N6 C55 105.1(5)
N5 U2 N6 C55 30.3(5)
O8 U2 N6 C88 -39.3(5)
O7 U2 N6 C88 54.0(5)
O6 U2 N6 C88 121.7(5)
O5 U2 N6 C88 -94.1(6)
N4 U2 N6 C88 -135.4(5)
N5 U2 N6 C88 149.9(6)
O8 U2 N6 C56 79.3(5)
O7 U2 N6 C56 172.7(5)
O6 U2 N6 C56 -119.7(5)
O5 U2 N6 C56 24.5(6)
N4 U2 N6 C56 -16.7(5)
N5 U2 N6 C56 -91.5(5)
C57 N4 C52 C53 -133.4(7)
C58 N4 C52 C53 106.6(7)
U2 N4 C52 C53 -17.2(8)
C73 N5 C53 C52 178.4(6)
C54 N5 C53 C52 59.5(8)
U2 N5 C53 C52 -61.7(6)
N4 C52 C53 N5 57.0(8)
C73 N5 C54 C55 107.2(7)
C53 N5 C54 C55 -132.8(7)
U2 N5 C54 C55 -20.0(8)
C88 N6 C55 C54 -175.9(6)
C56 N6 C55 C54 64.4(9)
U2 N6 C55 C54 -55.6(7)
N5 C54 C55 N6 51.2(9)
C55 N6 C56 C57 -128.3(7)
C88 N6 C56 C57 111.7(7)
U2 N6 C56 C57 -8.0(8)
C52 N4 C57 C56 63.7(8)
C58 N4 C57 C56 -178.0(6)
U2 N4 C57 C56 -58.9(6)
N6 C56 C57 N4 47.7(9)
C52 N4 C58 C59 -176.7(7)
C57 N4 C58 C59 61.9(9)
U2 N4 C58 C59 -51.7(8)
N4 C58 C59 C64 -124.2(8)
N4 C58 C59 C60 64.0(11)
U2 O5 C60 C59 -68.3(9)
U2 O5 C60 C61 112.2(7)
C64 C59 C60 O5 -174.8(7)
C58 C59 C60 O5 -3.0(12)
C64 C59 C60 C61 4.7(13)
C58 C59 C60 C61 176.5(8)
O5 C60 C61 C62 176.2(7)
C59 C60 C61 C62 -3.3(11)
O5 C60 C61 C65 -3.0(12)
C59 C60 C61 C65 177.5(8)
C60 C61 C62 C63 -2.0(12)
C65 C61 C62 C63 177.3(8)
C61 C62 C63 C64 5.5(12)
C61 C62 C63 C69 -174.4(8)
C60 C59 C64 C63 -0.9(13)
C58 C59 C64 C63 -172.7(8)
C62 C63 C64 C59 -3.9(12)
C69 C63 C64 C59 176.0(8)
C62 C61 C65 C66 11.0(11)
C60 C61 C65 C66 -169.8(7)
C62 C61 C65 C68 -107.0(9)
C60 C61 C65 C68 72.1(10)
C62 C61 C65 C67 133.0(8)
C60 C61 C65 C67 -47.8(11)
C62 C63 C69 C71 -5.7(12)
C64 C63 C69 C71 174.4(8)
C62 C63 C69 C72 -124.2(9)
C64 C63 C69 C72 55.9(11)
C62 C63 C69 C70 120.2(10)
C64 C63 C69 C70 -59.7(12)
C53 N5 C73 C74 50.6(8)
C54 N5 C73 C74 171.3(6)
U2 N5 C73 C74 -61.1(7)
N5 C73 C74 C75 52.8(10)
N5 C73 C74 C79 -130.5(7)
C79 C74 C75 O6 174.5(7)
C73 C74 C75 O6 -8.9(11)
C79 C74 C75 C76 -3.4(12)
C73 C74 C75 C76 173.2(7)
U2 O6 C75 C74 -28.4(14)
U2 O6 C75 C76 149.5(8)
C74 C75 C76 C77 1.7(11)
O6 C75 C76 C77 -176.1(6)
C74 C75 C76 C80 176.9(7)
O6 C75 C76 C80 -0.9(11)
C75 C76 C77 C78 2.1(11)
C80 C76 C77 C78 -173.3(7)
C76 C77 C78 C79 -3.9(11)
C76 C77 C78 C84 175.8(7)
C75 C74 C79 C78 1.3(11)
C73 C74 C79 C78 -175.4(7)
C77 C78 C79 C74 2.1(11)
C84 C78 C79 C74 -177.6(7)
C75 C76 C80 C82 -75.1(9)
C77 C76 C80 C82 99.8(8)
C75 C76 C80 C81 165.2(7)
C77 C76 C80 C81 -19.9(9)
C75 C76 C80 C83 45.2(10)
C77 C76 C80 C83 -139.9(7)
C77 C78 C84 C87A 4.4(14)
C79 C78 C84 C87A -175.8(13)
C77 C78 C84 C85 -56.3(10)
C79 C78 C84 C85 123.4(9)
C77 C78 C84 C86A -116.5(14)
C79 C78 C84 C86A 63.2(14)
C77 C78 C84 C87 67.6(10)
C79 C78 C84 C87 -112.7(9)
C77 C78 C84 C85A 125.9(14)
C79 C78 C84 C85A -54.4(15)
C77 C78 C84 C86 -175.5(8)
C79 C78 C84 C86 4.2(11)
C55 N6 C88 C89 59.9(9)
C56 N6 C88 C89 -178.5(7)
U2 N6 C88 C89 -59.8(8)
N6 C88 C89 C94 -151.6(7)
N6 C88 C89 C90 30.9(11)
U2 O7 C90 C91 -143.9(7)
U2 O7 C90 C89 37.3(13)
C94 C89 C90 O7 176.1(7)
C88 C89 C90 O7 -6.5(12)
C94 C89 C90 C91 -2.8(12)
C88 C89 C90 C91 174.7(8)
O7 C90 C91 C92 -176.4(8)
C89 C90 C91 C92 2.4(13)
O7 C90 C91 C95 2.3(13)
C89 C90 C91 C95 -178.9(8)
C90 C91 C92 C93 -0.6(13)
C95 C91 C92 C93 -179.3(8)
C91 C92 C93 C94 -0.8(13)
C91 C92 C93 C99 -179.5(8)
C92 C93 C94 C89 0.3(12)
C99 C93 C94 C89 179.1(8)
C90 C89 C94 C93 1.4(12)
C88 C89 C94 C93 -176.2(7)
C92 C91 C95 C97 118.6(9)
C90 C91 C95 C97 -60.1(11)
C92 C91 C95 C96 -1.5(11)
C90 C91 C95 C96 179.8(8)
C92 C91 C95 C98 -119.9(9)
C90 C91 C95 C98 61.4(11)
C92 C93 C99 C112 -132.8(10)
C94 C93 C99 C112 48.4(12)
C92 C93 C99 C100 61(2)
C94 C93 C99 C100 -118(2)
C92 C93 C99 C111 -1.7(12)
C94 C93 C99 C111 179.6(9)
C92 C93 C99 C102 -162.3(14)
C94 C93 C99 C102 19.0(15)
C92 C93 C99 C110 110.4(9)
C94 C93 C99 C110 -68.4(10)
C92 C93 C99 C101 -60.4(15)
C94 C93 C99 C101 120.9(14)
C206 C201 C202 C203 0.0
C201 C202 C203 C204 0.0
C202 C203 C204 C205 0.0
C203 C204 C205 C206 0.0
C204 C205 C206 C201 0.0
C202 C201 C206 C205 0.0
C306 C301 C302 C303 0.0
C301 C302 C303 C304 0.0
C302 C303 C304 C305 0.0
C303 C304 C305 C306 0.0
C304 C305 C306 C301 0.0
C302 C301 C306 C305 0.0
C406 C401 C402 C403 0.0
C401 C402 C403 C404 0.0
C402 C403 C404 C405 0.0
C403 C404 C405 C406 0.0
C404 C405 C406 C401 0.0
C402 C401 C406 C405 0.0
C506 C501 C502 C503 0.0
C501 C502 C503 C504 0.0
C502 C503 C504 C505 0.0
C503 C504 C505 C506 0.0
C504 C505 C506 C501 0.0
C502 C501 C506 C505 0.0
C606 C601 C602 C603 0.0
C601 C602 C603 C604 0.0
C602 C603 C604 C605 0.0
C603 C604 C605 C606 0.0
C604 C605 C606 C601 0.0
C602 C601 C606 C605 0.0
C706 C701 C702 C703 0.0
C701 C702 C703 C704 0.0
C702 C703 C704 C705 0.0
C703 C704 C705 C706 0.0
C704 C705 C706 C701 0.0
C702 C701 C706 C705 0.0
C806 C801 C802 C803 0.0
C801 C802 C803 C804 0.0
C802 C803 C804 C805 0.0
C803 C804 C805 C806 0.0
C804 C805 C806 C801 0.0
C802 C801 C806 C805 0.0
